data_4025670
loop_
_publ_author_name
'Kristopher J. Kolonko'
'Ilia A. Guzei'
'Hans J. Reich'

_publ_contact_author_address
;
Department of Chemistry
University of Wisconsin-Madison
1101 University Ave
Madison, WI  53706
USA
;
_publ_contact_author_email iguzei@chem.wisc.edu
_publ_contact_author_fax 608-262-0381
_publ_contact_author_name
;
Guzei, Ilia A. 
;
_publ_contact_author_phone 608-263-4694
_publ_section_title
;
 Structure and Dynamics of \a-Aryl Amide and Ketone Enolates: THF, PMDTA,
 TMTAN, HMPA, and Crypt-Solvated Lithium Enolates, and Comparison with
 Phosphazenium Analogues
;
_journal_name_full 'Journal of Organic Chemistry'
_journal_page_first 6163
_journal_page_last 6172
_journal_paper_doi 10.1021/jo100970r
_journal_volume 75
_journal_year 2010
_chemical_absolute_configuration syn
_chemical_formula_moiety 'C36 H74 F N13 O P4'
_chemical_formula_sum 'C36 H74 F N13 O P4'
_chemical_formula_weight 847.96
_chemical_name_systematic
;
 ?
;
_space_group_IT_number 29
_symmetry_cell_setting orthorhombic
_symmetry_Int_Tables_number 29
_symmetry_space_group_name_Hall 'P 2c -2ac'
_symmetry_space_group_name_H-M 'P c a 21'
_atom_sites_solution_hydrogens geom
_atom_sites_solution_primary direct
_atom_sites_solution_secondary difmap
_audit_creation_method
;
manual editing of the CIF file 
created by SHELXTL Ver. 6.10
and processed with modiCIfer-03272007. 
;
_cell_angle_alpha 90.00
_cell_angle_beta 90.00
_cell_angle_gamma 90.00
_cell_formula_units_Z 8
_cell_length_a 19.7863(3)
_cell_length_b 20.0114(4)
_cell_length_c 23.0268(4)
_cell_measurement_reflns_used 9941
_cell_measurement_temperature 100(2)
_cell_measurement_theta_max 69.2148
_cell_measurement_theta_min 3.6815
_cell_volume 9117.5(3)
_computing_cell_refinement 'SAINT Ver. 7.24A (Bruker-AXS, 2007)'
_computing_data_collection 'APEX2 Ver. 2.1-4 (Bruker-AXS, 2007)'
_computing_data_reduction 'SAINT Ver. 7.24A'
_computing_molecular_graphics SHELXTL
_computing_publication_material SHELXTL
_computing_structure_refinement SHELXTL
_computing_structure_solution 'SHELXTL (Bruker-AXS, 2007)'
_diffrn_ambient_temperature 100(2)
_diffrn_measured_fraction_theta_full 0.971
_diffrn_measured_fraction_theta_max 0.971
_diffrn_measurement_device_type 'Bruker SMART APEX2 area detector'
_diffrn_measurement_method '0.50\% \w and 0.5 \% \f scans'
_diffrn_radiation_monochromator graphite
_diffrn_radiation_source 'fine-focus sealed tube'
_diffrn_radiation_type Cu-K\a
_diffrn_radiation_wavelength 1.54178
_diffrn_reflns_av_R_equivalents 0.0314
_diffrn_reflns_av_sigmaI/netI 0.0320
_diffrn_reflns_limit_h_max 15
_diffrn_reflns_limit_h_min -23
_diffrn_reflns_limit_k_max 24
_diffrn_reflns_limit_k_min -24
_diffrn_reflns_limit_l_max 27
_diffrn_reflns_limit_l_min -27
_diffrn_reflns_number 66354
_diffrn_reflns_theta_full 70.41
_diffrn_reflns_theta_max 70.41
_diffrn_reflns_theta_min 2.21
_diffrn_standards_number 0
_exptl_absorpt_coefficient_mu 1.918
_exptl_absorpt_correction_T_max 0.6561
_exptl_absorpt_correction_T_min 0.5294
_exptl_absorpt_correction_type multi-scan
_exptl_absorpt_process_details
;
SADABS  (Bruker-AXS, 2007)
;
_exptl_crystal_colour colourless
_exptl_crystal_density_diffrn 1.235
_exptl_crystal_density_method 'not measured'
_exptl_crystal_description block
_exptl_crystal_F_000 3664
_exptl_crystal_size_max 0.38
_exptl_crystal_size_mid 0.29
_exptl_crystal_size_min 0.24
_refine_diff_density_max 0.400
_refine_diff_density_min -0.308
_refine_diff_density_rms 0.047
_refine_ls_abs_structure_details 'Flack H D (1983), Acta Cryst. A39, 876-881'
_refine_ls_abs_structure_Flack 0.014(10)
_refine_ls_extinction_method none
_refine_ls_goodness_of_fit_ref 1.070
_refine_ls_hydrogen_treatment mixed
_refine_ls_matrix_type full
_refine_ls_number_parameters 1084
_refine_ls_number_reflns 16642
_refine_ls_number_restraints 57
_refine_ls_restrained_S_all 1.082
_refine_ls_R_factor_all 0.0405
_refine_ls_R_factor_gt 0.0377
_refine_ls_shift/su_max 0.001
_refine_ls_shift/su_mean 0.000
_refine_ls_structure_factor_coef Fsqd
_refine_ls_weighting_details 'calc w=1/[\s^2^(Fo^2^)+(0.0629P)^2^+1.2739P] where P=(Fo^2^+2Fc^2^)/3'
_refine_ls_weighting_scheme calc
_refine_ls_wR_factor_gt 0.0971
_refine_ls_wR_factor_ref 0.0989
_reflns_number_gt 15756
_reflns_number_total 16642
_reflns_threshold_expression I>2\s(I)
_cod_data_source_file jo100970r_si_004.cif
_cod_data_source_block reich12
_cod_depositor_comments
;
The following automatic conversions were performed:

'_symmetry_cell_setting' value 'Orthorhombic' changed to
'orthorhombic' according to the built-in table from CIF Core
dictionary named 'cif_core.dic' version 2.4.1 from 2010-06-29.

Automatic conversion script
Id: cif_fix_values 1646 2011-03-28 12:23:43Z adriana 
;
_cod_original_sg_symbol_Hall 'P 2c -2ac   '
_cod_original_sg_symbol_H-M 'P c a 21 '
_cod_database_code 4025670

loop_
_symmetry_equiv_pos_as_xyz
'x, y, z'
'-x, -y, z+1/2'
'x+1/2, -y, z'
'-x+1/2, y, z+1/2'

loop_
_atom_site_label
_atom_site_type_symbol
_atom_site_fract_x
_atom_site_fract_y
_atom_site_fract_z
_atom_site_U_iso_or_equiv
_atom_site_adp_type
_atom_site_occupancy
_atom_site_symmetry_multiplicity
_atom_site_calc_flag
_atom_site_refinement_flags
_atom_site_disorder_assembly
_atom_site_disorder_group
P1 P 0.45514(3) 0.49087(3) 0.79595(2) 0.01617(12) Uani 1 1 d . . .
P2 P 0.51612(3) 0.51060(3) 0.68078(2) 0.01785(12) Uani 1 1 d . . .
P3 P 0.47495(3) 0.35095(3) 0.84224(2) 0.01900(12) Uani 1 1 d . . .
P4 P 0.48803(3) 0.59461(3) 0.88144(3) 0.02003(12) Uani 1 1 d . . .
P5 P 0.54241(3) 1.00806(3) 0.55712(2) 0.01746(12) Uani 1 1 d . . .
P6 P 0.50150(3) 1.09980(3) 0.65059(2) 0.01915(12) Uani 1 1 d . . .
P7 P 0.49258(3) 1.05431(3) 0.44249(2) 0.02050(12) Uani 1 1 d . . .
P8 P 0.50185(4) 0.86500(3) 0.59301(3) 0.02477(14) Uani 1 1 d . A .
F1 F 0.26660(11) 0.21569(10) 0.59059(12) 0.0674(6) Uani 1 1 d . . .
O1 O 0.26635(11) 0.54379(11) 0.62297(8) 0.0389(5) Uani 1 1 d . . .
N1 N 0.50636(10) 0.51886(9) 0.74767(8) 0.0198(4) Uani 1 1 d . . .
N2 N 0.44990(11) 0.53590(11) 0.64354(9) 0.0259(4) Uani 1 1 d . . .
N3 N 0.58124(10) 0.55757(10) 0.66323(8) 0.0217(4) Uani 1 1 d . . .
N4 N 0.52981(12) 0.43435(10) 0.65361(9) 0.0293(5) Uani 1 1 d . . .
N5 N 0.45685(10) 0.40968(9) 0.80078(8) 0.0199(4) Uani 1 1 d . . .
N6 N 0.42347(11) 0.28753(9) 0.82745(8) 0.0241(4) Uani 1 1 d . . .
N7 N 0.55403(11) 0.32806(10) 0.83304(9) 0.0273(5) Uani 1 1 d . . .
N8 N 0.46621(13) 0.35696(11) 0.91358(9) 0.0304(5) Uani 1 1 d . . .
N9 N 0.47011(10) 0.52255(10) 0.85874(8) 0.0208(4) Uani 1 1 d . . .
N10 N 0.56562(12) 0.59349(12) 0.90427(11) 0.0346(5) Uani 1 1 d . . .
N11 N 0.43638(11) 0.61439(10) 0.93534(8) 0.0245(4) Uani 1 1 d . . .
N12 N 0.48204(12) 0.66267(10) 0.83942(10) 0.0293(5) Uani 1 1 d . . .
N13 N 0.38014(11) 0.51637(9) 0.77243(8) 0.0194(4) Uani 1 1 d D . .
H13N H 0.3777(15) 0.5190(13) 0.7351(4) 0.023 Uiso 1 1 d D . .
N14 N 0.54687(11) 1.04937(11) 0.61694(8) 0.0241(4) Uani 1 1 d . . .
N15 N 0.53963(12) 1.12819(12) 0.70982(9) 0.0325(5) Uani 1 1 d . . .
N16 N 0.48115(12) 1.16553(10) 0.61018(9) 0.0270(5) Uani 1 1 d . . .
N17 N 0.43192(11) 1.06741(10) 0.67617(8) 0.0228(4) Uani 1 1 d . . .
N18 N 0.50083(11) 1.04892(10) 0.50917(9) 0.0235(4) Uani 1 1 d . . .
N19 N 0.44294(11) 1.11953(10) 0.43102(8) 0.0258(4) Uani 1 1 d . . .
N20 N 0.46067(12) 0.98870(11) 0.40730(9) 0.0282(5) Uani 1 1 d . . .
N21 N 0.56413(11) 1.06684(11) 0.40833(8) 0.0279(5) Uani 1 1 d . . .
N22 N 0.50906(12) 0.93584(11) 0.56719(10) 0.0279(5) Uani 1 1 d . . .
N23 N 0.43876(16) 0.82783(12) 0.56018(14) 0.0520(8) Uani 1 1 d D . .
N24 N 0.56858(13) 0.81681(11) 0.58303(10) 0.0357(5) Uani 1 1 d D . .
N25 N 0.48663(15) 0.86156(12) 0.66285(10) 0.0417(6) Uani 1 1 d D . .
N26 N 0.61969(11) 0.99933(10) 0.53111(8) 0.0233(4) Uani 1 1 d D . .
H26N H 0.6210(16) 1.0124(13) 0.4950(6) 0.028 Uiso 1 1 d D . .
C1 C 0.42333(15) 0.60330(13) 0.65642(13) 0.0351(6) Uani 1 1 d . . .
H1A H 0.3742 0.6036 0.6511 0.053 Uiso 1 1 calc R . .
H1B H 0.4440 0.6358 0.6301 0.053 Uiso 1 1 calc R . .
H1C H 0.4341 0.6152 0.6967 0.053 Uiso 1 1 calc R . .
C2 C 0.43215(15) 0.51211(17) 0.58534(11) 0.0374(7) Uani 1 1 d . . .
H2A H 0.4414 0.5473 0.5569 0.056 Uiso 1 1 calc R . .
H2B H 0.3840 0.5005 0.5842 0.056 Uiso 1 1 calc R . .
H2C H 0.4592 0.4725 0.5760 0.056 Uiso 1 1 calc R . .
C3 C 0.63713(14) 0.56857(14) 0.70251(11) 0.0298(6) Uani 1 1 d . . .
H3A H 0.6515 0.6154 0.7002 0.045 Uiso 1 1 calc R . .
H3B H 0.6749 0.5395 0.6917 0.045 Uiso 1 1 calc R . .
H3C H 0.6229 0.5583 0.7423 0.045 Uiso 1 1 calc R . .
C4 C 0.59760(13) 0.56722(13) 0.60169(10) 0.0271(5) Uani 1 1 d . . .
H4A H 0.6282 0.5317 0.5888 0.041 Uiso 1 1 calc R . .
H4B H 0.6196 0.6107 0.5965 0.041 Uiso 1 1 calc R . .
H4C H 0.5560 0.5658 0.5787 0.041 Uiso 1 1 calc R . .
C5 C 0.47768(17) 0.38281(14) 0.65607(13) 0.0406(7) Uani 1 1 d . . .
H5A H 0.4895 0.3499 0.6860 0.061 Uiso 1 1 calc R . .
H5B H 0.4745 0.3605 0.6183 0.061 Uiso 1 1 calc R . .
H5C H 0.4341 0.4034 0.6656 0.061 Uiso 1 1 calc R . .
C6 C 0.59658(15) 0.40651(13) 0.64551(12) 0.0330(6) Uani 1 1 d . . .
H6A H 0.5994 0.3854 0.6072 0.049 Uiso 1 1 calc R . .
H6B H 0.6053 0.3730 0.6756 0.049 Uiso 1 1 calc R . .
H6C H 0.6303 0.4422 0.6482 0.049 Uiso 1 1 calc R . .
C7 C 0.40046(14) 0.27730(12) 0.76801(11) 0.0288(5) Uani 1 1 d . . .
H7A H 0.3573 0.2533 0.7684 0.043 Uiso 1 1 calc R . .
H7B H 0.4341 0.2510 0.7467 0.043 Uiso 1 1 calc R . .
H7C H 0.3945 0.3207 0.7490 0.043 Uiso 1 1 calc R . .
C8 C 0.42563(16) 0.22400(14) 0.85920(14) 0.0413(7) Uani 1 1 d . . .
H8A H 0.4545 0.1923 0.8383 0.062 Uiso 1 1 calc R . .
H8B H 0.3798 0.2057 0.8623 0.062 Uiso 1 1 calc R . .
H8C H 0.4440 0.2316 0.8982 0.062 Uiso 1 1 calc R . .
C9 C 0.60324(14) 0.36993(14) 0.80469(12) 0.0331(6) Uani 1 1 d . . .
H9A H 0.6284 0.3435 0.7761 0.050 Uiso 1 1 calc R . .
H9B H 0.6347 0.3879 0.8337 0.050 Uiso 1 1 calc R . .
H9C H 0.5802 0.4069 0.7850 0.050 Uiso 1 1 calc R . .
C10 C 0.58343(15) 0.27268(14) 0.86599(14) 0.0395(7) Uani 1 1 d . . .
H10A H 0.6143 0.2904 0.8955 0.059 Uiso 1 1 calc R . .
H10B H 0.6084 0.2433 0.8396 0.059 Uiso 1 1 calc R . .
H10C H 0.5473 0.2473 0.8849 0.059 Uiso 1 1 calc R . .
C11 C 0.40011(18) 0.35999(14) 0.94002(12) 0.0423(8) Uani 1 1 d . . .
H11A H 0.3894 0.4064 0.9499 0.063 Uiso 1 1 calc R . .
H11B H 0.3998 0.3327 0.9754 0.063 Uiso 1 1 calc R . .
H11C H 0.3663 0.3429 0.9127 0.063 Uiso 1 1 calc R . .
C12 C 0.51765(19) 0.39026(14) 0.94844(12) 0.0412(8) Uani 1 1 d . . .
H12A H 0.5205 0.3688 0.9866 0.062 Uiso 1 1 calc R . .
H12B H 0.5056 0.4374 0.9533 0.062 Uiso 1 1 calc R . .
H12C H 0.5615 0.3870 0.9288 0.062 Uiso 1 1 calc R . .
C13 C 0.59379(18) 0.64983(19) 0.93778(19) 0.0610(10) Uani 1 1 d . . .
H13A H 0.6294 0.6717 0.9151 0.092 Uiso 1 1 calc R . .
H13B H 0.6128 0.6331 0.9743 0.092 Uiso 1 1 calc R . .
H13C H 0.5579 0.6821 0.9462 0.092 Uiso 1 1 calc R . .
C14 C 0.61450(15) 0.54244(16) 0.88935(14) 0.0430(7) Uani 1 1 d . . .
H14A H 0.6370 0.5267 0.9247 0.064 Uiso 1 1 calc R . .
H14B H 0.6482 0.5611 0.8627 0.064 Uiso 1 1 calc R . .
H14C H 0.5914 0.5049 0.8705 0.064 Uiso 1 1 calc R . .
C15 C 0.41727(14) 0.56152(13) 0.97597(10) 0.0270(5) Uani 1 1 d . . .
H15A H 0.3734 0.5722 0.9934 0.040 Uiso 1 1 calc R . .
H15B H 0.4515 0.5580 1.0065 0.040 Uiso 1 1 calc R . .
H15C H 0.4141 0.5189 0.9551 0.040 Uiso 1 1 calc R . .
C16 C 0.43336(19) 0.68105(15) 0.96183(14) 0.0460(8) Uani 1 1 d . . .
H16A H 0.4639 0.6827 0.9953 0.069 Uiso 1 1 calc R . .
H16B H 0.3870 0.6903 0.9746 0.069 Uiso 1 1 calc R . .
H16C H 0.4472 0.7147 0.9333 0.069 Uiso 1 1 calc R . .
C17 C 0.53592(17) 0.67921(13) 0.79909(13) 0.0389(7) Uani 1 1 d . . .
H17A H 0.5391 0.7279 0.7951 0.058 Uiso 1 1 calc R . .
H17B H 0.5262 0.6593 0.7611 0.058 Uiso 1 1 calc R . .
H17C H 0.5789 0.6617 0.8138 0.058 Uiso 1 1 calc R . .
C18 C 0.41642(16) 0.68661(13) 0.82117(13) 0.0355(6) Uani 1 1 d . . .
H18A H 0.4051 0.6674 0.7833 0.053 Uiso 1 1 calc R . .
H18B H 0.4174 0.7355 0.8182 0.053 Uiso 1 1 calc R . .
H18C H 0.3823 0.6732 0.8497 0.053 Uiso 1 1 calc R . .
C19 C 0.31315(12) 0.50069(11) 0.79580(10) 0.0201(5) Uani 1 1 d . . .
C20 C 0.26534(13) 0.55086(13) 0.76696(10) 0.0268(5) Uani 1 1 d . . .
H20A H 0.2703 0.5482 0.7247 0.040 Uiso 1 1 calc R . .
H20B H 0.2765 0.5961 0.7801 0.040 Uiso 1 1 calc R . .
H20C H 0.2186 0.5404 0.7777 0.040 Uiso 1 1 calc R . .
C21 C 0.29187(13) 0.42804(12) 0.78109(11) 0.0270(5) Uani 1 1 d . . .
H21A H 0.3232 0.3967 0.7996 0.041 Uiso 1 1 calc R . .
H21B H 0.2930 0.4216 0.7389 0.041 Uiso 1 1 calc R . .
H21C H 0.2460 0.4199 0.7954 0.041 Uiso 1 1 calc R . .
C22 C 0.31137(14) 0.51059(14) 0.86162(10) 0.0296(6) Uani 1 1 d . . .
H22A H 0.3253 0.5563 0.8710 0.044 Uiso 1 1 calc R . .
H22B H 0.3423 0.4788 0.8802 0.044 Uiso 1 1 calc R . .
H22C H 0.2653 0.5030 0.8759 0.044 Uiso 1 1 calc R . .
C23 C 0.56945(18) 1.07684(18) 0.74779(12) 0.0465(8) Uani 1 1 d . . .
H23A H 0.5814 1.0969 0.7852 0.070 Uiso 1 1 calc R . .
H23B H 0.6102 1.0586 0.7294 0.070 Uiso 1 1 calc R . .
H23C H 0.5366 1.0409 0.7540 0.070 Uiso 1 1 calc R . .
C24 C 0.57701(19) 1.19056(18) 0.70638(18) 0.0572(9) Uani 1 1 d . . .
H24A H 0.6190 1.1834 0.6847 0.086 Uiso 1 1 calc R . .
H24B H 0.5877 1.2062 0.7457 0.086 Uiso 1 1 calc R . .
H24C H 0.5495 1.2242 0.6864 0.086 Uiso 1 1 calc R . .
C25 C 0.52841(18) 1.19530(14) 0.56950(13) 0.0398(7) Uani 1 1 d . . .
H25A H 0.5415 1.2398 0.5833 0.060 Uiso 1 1 calc R . .
H25B H 0.5070 1.1992 0.5313 0.060 Uiso 1 1 calc R . .
H25C H 0.5687 1.1670 0.5664 0.060 Uiso 1 1 calc R . .
C26 C 0.42189(16) 1.20643(13) 0.61974(11) 0.0352(6) Uani 1 1 d . . .
H26A H 0.4019 1.2186 0.5823 0.053 Uiso 1 1 calc R . .
H26B H 0.4348 1.2471 0.6407 0.053 Uiso 1 1 calc R . .
H26C H 0.3888 1.1813 0.6427 0.053 Uiso 1 1 calc R . .
C27 C 0.39886(15) 1.08745(14) 0.73028(12) 0.0336(6) Uani 1 1 d . . .
H27A H 0.3807 1.0478 0.7498 0.050 Uiso 1 1 calc R . .
H27B H 0.3619 1.1185 0.7216 0.050 Uiso 1 1 calc R . .
H27C H 0.4318 1.1095 0.7556 0.050 Uiso 1 1 calc R . .
C28 C 0.38720(15) 1.03238(14) 0.63618(13) 0.0376(7) Uani 1 1 d . . .
H28A H 0.3476 1.0603 0.6279 0.056 Uiso 1 1 calc R . .
H28B H 0.3725 0.9902 0.6538 0.056 Uiso 1 1 calc R . .
H28C H 0.4114 1.0231 0.5999 0.056 Uiso 1 1 calc R . .
C29 C 0.38965(14) 1.13801(13) 0.47097(11) 0.0312(6) Uani 1 1 d . . .
H29A H 0.3469 1.1184 0.4580 0.047 Uiso 1 1 calc R . .
H29B H 0.3854 1.1868 0.4721 0.047 Uiso 1 1 calc R . .
H29C H 0.4006 1.1214 0.5099 0.047 Uiso 1 1 calc R . .
C30 C 0.43394(15) 1.14433(16) 0.37174(12) 0.0380(7) Uani 1 1 d . . .
H30A H 0.4271 1.1928 0.3726 0.057 Uiso 1 1 calc R . .
H30B H 0.3944 1.1228 0.3542 0.057 Uiso 1 1 calc R . .
H30C H 0.4743 1.1340 0.3487 0.057 Uiso 1 1 calc R . .
C31 C 0.38792(14) 0.98008(14) 0.40712(12) 0.0330(6) Uani 1 1 d . . .
H31A H 0.3731 0.9640 0.4453 0.050 Uiso 1 1 calc R . .
H31B H 0.3754 0.9474 0.3773 0.050 Uiso 1 1 calc R . .
H31C H 0.3661 1.0230 0.3987 0.050 Uiso 1 1 calc R . .
C32 C 0.49634(16) 0.92421(15) 0.41361(14) 0.0398(7) Uani 1 1 d . . .
H32A H 0.4877 0.8964 0.3794 0.060 Uiso 1 1 calc R . .
H32B H 0.4800 0.9012 0.4484 0.060 Uiso 1 1 calc R . .
H32C H 0.5450 0.9323 0.4172 0.060 Uiso 1 1 calc R . .
C33 C 0.57834(16) 1.04629(19) 0.34840(12) 0.0445(8) Uani 1 1 d . . .
H33A H 0.6214 1.0222 0.3471 0.067 Uiso 1 1 calc R . .
H33B H 0.5810 1.0859 0.3235 0.067 Uiso 1 1 calc R . .
H33C H 0.5420 1.0170 0.3345 0.067 Uiso 1 1 calc R . .
C34 C 0.60674(14) 1.12249(13) 0.42793(11) 0.0312(6) Uani 1 1 d . . .
H34A H 0.5961 1.1626 0.4053 0.047 Uiso 1 1 calc R . .
H34B H 0.6544 1.1109 0.4225 0.047 Uiso 1 1 calc R . .
H34C H 0.5982 1.1312 0.4692 0.047 Uiso 1 1 calc R . .
C35 C 0.38012(19) 0.86247(17) 0.54281(19) 0.0610(10) Uani 1 1 d D A .
H35A H 0.3437 0.8538 0.5706 0.091 Uiso 1 1 calc R . .
H35B H 0.3663 0.8472 0.5041 0.091 Uiso 1 1 calc R . .
H35C H 0.3896 0.9105 0.5416 0.091 Uiso 1 1 calc R . .
C36 C 0.4395(3) 0.7562(2) 0.5420(3) 0.0640(14) Uiso 0.666(7) 1 d PD A 1
H36A H 0.4798 0.7343 0.5578 0.096 Uiso 0.666(7) 1 calc PR A 1
H36B H 0.4403 0.7535 0.4995 0.096 Uiso 0.666(7) 1 calc PR A 1
H36C H 0.3989 0.7338 0.5567 0.096 Uiso 0.666(7) 1 calc PR A 1
C36A C 0.4159(6) 0.7606(4) 0.5852(5) 0.0640(14) Uiso 0.334(7) 1 d PD A 2
H36D H 0.4506 0.7435 0.6116 0.096 Uiso 0.334(7) 1 calc PR A 2
H36E H 0.4088 0.7287 0.5535 0.096 Uiso 0.334(7) 1 calc PR A 2
H36F H 0.3735 0.7667 0.6066 0.096 Uiso 0.334(7) 1 calc PR A 2
C37 C 0.60155(19) 0.81767(16) 0.52688(13) 0.0489(9) Uani 1 1 d D A .
H37A H 0.5841 0.7810 0.5030 0.073 Uiso 1 1 calc R . .
H37B H 0.6504 0.8122 0.5321 0.073 Uiso 1 1 calc R . .
H37C H 0.5925 0.8604 0.5076 0.073 Uiso 1 1 calc R . .
C38 C 0.5953(4) 0.7722(4) 0.6270(3) 0.0482(12) Uiso 0.516(8) 1 d PD A 1
H38A H 0.5636 0.7698 0.6596 0.072 Uiso 0.516(8) 1 calc PR A 1
H38B H 0.6389 0.7892 0.6407 0.072 Uiso 0.516(8) 1 calc PR A 1
H38C H 0.6014 0.7276 0.6104 0.072 Uiso 0.516(8) 1 calc PR A 1
C38A C 0.5754(4) 0.7499(3) 0.6100(3) 0.0482(12) Uiso 0.484(8) 1 d PD A 2
H38D H 0.6229 0.7362 0.6093 0.072 Uiso 0.484(8) 1 calc PR A 2
H38E H 0.5482 0.7175 0.5882 0.072 Uiso 0.484(8) 1 calc PR A 2
H38F H 0.5595 0.7517 0.6503 0.072 Uiso 0.484(8) 1 calc PR A 2
C39 C 0.4420(3) 0.8108(2) 0.6885(2) 0.0500(8) Uani 0.696(4) 1 d PD A 1
H39A H 0.4124 0.8319 0.7173 0.075 Uiso 0.696(4) 1 calc PR A 1
H39B H 0.4694 0.7763 0.7074 0.075 Uiso 0.696(4) 1 calc PR A 1
H39C H 0.4144 0.7904 0.6579 0.075 Uiso 0.696(4) 1 calc PR A 1
C40 C 0.5162(3) 0.9076(2) 0.7033(2) 0.0500(8) Uani 0.696(4) 1 d PD A 1
H40A H 0.5535 0.8857 0.7238 0.075 Uiso 0.696(4) 1 calc PR A 1
H40B H 0.4819 0.9217 0.7315 0.075 Uiso 0.696(4) 1 calc PR A 1
H40C H 0.5333 0.9467 0.6824 0.075 Uiso 0.696(4) 1 calc PR A 1
C39A C 0.5491(3) 0.8688(5) 0.6978(4) 0.0500(8) Uani 0.304(4) 1 d PD A 2
H39D H 0.5844 0.8396 0.6820 0.075 Uiso 0.304(4) 1 calc PR A 2
H39E H 0.5398 0.8563 0.7382 0.075 Uiso 0.304(4) 1 calc PR A 2
H39F H 0.5645 0.9153 0.6964 0.075 Uiso 0.304(4) 1 calc PR A 2
C40A C 0.4277(4) 0.8806(5) 0.6958(4) 0.0500(8) Uani 0.304(4) 1 d PD A 2
H40D H 0.4205 0.8486 0.7273 0.075 Uiso 0.304(4) 1 calc PR A 2
H40E H 0.3880 0.8810 0.6702 0.075 Uiso 0.304(4) 1 calc PR A 2
H40F H 0.4344 0.9254 0.7121 0.075 Uiso 0.304(4) 1 calc PR A 2
C41 C 0.68444(13) 1.00027(13) 0.56098(10) 0.0262(5) Uani 1 1 d . . .
C42 C 0.73604(14) 0.97173(16) 0.51798(11) 0.0352(6) Uani 1 1 d . . .
H42A H 0.7369 0.9994 0.4829 0.053 Uiso 1 1 calc R . .
H42B H 0.7233 0.9259 0.5076 0.053 Uiso 1 1 calc R . .
H42C H 0.7810 0.9716 0.5359 0.053 Uiso 1 1 calc R . .
C43 C 0.68219(14) 0.95577(15) 0.61540(10) 0.0327(6) Uani 1 1 d . . .
H43A H 0.6671 0.9108 0.6046 0.049 Uiso 1 1 calc R . .
H43B H 0.6506 0.9749 0.6437 0.049 Uiso 1 1 calc R . .
H43C H 0.7274 0.9532 0.6326 0.049 Uiso 1 1 calc R . .
C44 C 0.70457(15) 1.07206(15) 0.57751(12) 0.0349(6) Uani 1 1 d . . .
H44A H 0.6700 1.0913 0.6030 0.052 Uiso 1 1 calc R . .
H44B H 0.7085 1.0992 0.5423 0.052 Uiso 1 1 calc R . .
H44C H 0.7481 1.0714 0.5978 0.052 Uiso 1 1 calc R . .
C45 C 0.27733(15) 0.39793(16) 0.60441(13) 0.0393(7) Uani 1 1 d . . .
H45 H 0.2862 0.4304 0.6336 0.047 Uiso 1 1 calc R . .
C46 C 0.27870(16) 0.33030(17) 0.61974(14) 0.0437(7) Uani 1 1 d . . .
H46 H 0.2874 0.3170 0.6586 0.052 Uiso 1 1 calc R . .
C47 C 0.26698(17) 0.28268(17) 0.57636(18) 0.0519(9) Uani 1 1 d . . .
C48 C 0.25468(17) 0.30082(18) 0.51999(14) 0.0474(8) Uani 1 1 d . . .
H48 H 0.2475 0.2680 0.4908 0.057 Uiso 1 1 calc R . .
C49 C 0.25294(16) 0.36874(17) 0.50659(14) 0.0446(8) Uani 1 1 d . . .
H49 H 0.2442 0.3814 0.4676 0.054 Uiso 1 1 calc R . .
C50 C 0.26354(14) 0.41972(16) 0.54811(13) 0.0376(7) Uani 1 1 d . . .
C51 C 0.25917(14) 0.49084(15) 0.53109(11) 0.0332(6) Uani 1 1 d . . .
H51 H 0.2549 0.4998 0.4907 0.040 Uiso 1 1 calc R . .
C52 C 0.26066(14) 0.54594(16) 0.56764(12) 0.0350(6) Uani 1 1 d . . .
C53 C 0.25408(15) 0.61483(16) 0.54111(12) 0.0364(6) Uani 1 1 d . . .
C54 C 0.26646(16) 0.62968(18) 0.48247(13) 0.0428(7) Uani 1 1 d . . .
H54 H 0.2807 0.5952 0.4568 0.051 Uiso 1 1 calc R . .
C55 C 0.25806(18) 0.69484(18) 0.46140(14) 0.0499(8) Uani 1 1 d . . .
H55 H 0.2661 0.7034 0.4214 0.060 Uiso 1 1 calc R . .
C56 C 0.23836(18) 0.74753(19) 0.49715(14) 0.0510(9) Uani 1 1 d . . .
H56 H 0.2336 0.7915 0.4822 0.061 Uiso 1 1 calc R . .
C57 C 0.22615(17) 0.73402(17) 0.55425(15) 0.0460(8) Uani 1 1 d . . .
H57 H 0.2112 0.7688 0.5792 0.055 Uiso 1 1 calc R . .
C58 C 0.23530(16) 0.66955(16) 0.57661(12) 0.0388(7) Uani 1 1 d . . .
H58 H 0.2287 0.6623 0.6170 0.047 Uiso 1 1 calc R . .
F2 F 0.23446(14) 1.28217(11) 0.85793(11) 0.0614(7) Uani 0.859(3) 1 d PD B 1
O2 O 0.26027(12) 0.95256(12) 0.87461(9) 0.0338(5) Uani 0.859(3) 1 d PD B 1
C59 C 0.25575(18) 1.09943(18) 0.86324(13) 0.0361(8) Uani 0.859(3) 1 d PD B 1
H59 H 0.2688 1.0662 0.8905 0.043 Uiso 0.859(3) 1 calc PR B 1
C60 C 0.2545(2) 1.16681(19) 0.88008(19) 0.0428(9) Uani 0.859(3) 1 d PD B 1
H60 H 0.2666 1.1789 0.9186 0.051 Uiso 0.859(3) 1 calc PR B 1
C61 C 0.2358(2) 1.2152(2) 0.84106(19) 0.0490(12) Uani 0.859(3) 1 d PD B 1
C62 C 0.2177(2) 1.19954(17) 0.78496(16) 0.0425(9) Uani 0.859(3) 1 d PD B 1
H62 H 0.2046 1.2337 0.7585 0.051 Uiso 0.859(3) 1 calc PR B 1
C63 C 0.2187(2) 1.1333(3) 0.7676(2) 0.0347(10) Uani 0.859(3) 1 d PD B 1
H63 H 0.2064 1.1226 0.7289 0.042 Uiso 0.859(3) 1 calc PR B 1
C64 C 0.23781(16) 1.08044(18) 0.80617(13) 0.0315(7) Uani 0.859(3) 1 d PD B 1
C65 C 0.2388(5) 1.0111(3) 0.78605(19) 0.0293(13) Uani 0.859(3) 1 d PD B 1
H65 H 0.2300 1.0041 0.7459 0.035 Uiso 0.859(3) 1 calc PR B 1
C66 C 0.25122(15) 0.95374(16) 0.81953(13) 0.0270(7) Uani 0.859(3) 1 d PD B 1
C67 C 0.25321(15) 0.88598(16) 0.78915(13) 0.0278(6) Uani 0.859(3) 1 d PD B 1
C68 C 0.2618(2) 0.8780(3) 0.72928(17) 0.0329(11) Uani 0.859(3) 1 d PD B 1
H68 H 0.2646 0.9165 0.7053 0.039 Uiso 0.859(3) 1 calc PR B 1
C69 C 0.26624(18) 0.81537(18) 0.70429(15) 0.0392(8) Uani 0.859(3) 1 d PD B 1
H69 H 0.2727 0.8121 0.6635 0.047 Uiso 0.859(3) 1 calc PR B 1
C70 C 0.26157(19) 0.75652(18) 0.73710(15) 0.0388(8) Uani 0.859(3) 1 d PD B 1
H70 H 0.2635 0.7136 0.7195 0.047 Uiso 0.859(3) 1 calc PR B 1
C71 C 0.2538(2) 0.7644(3) 0.79726(16) 0.0395(8) Uani 0.859(3) 1 d PD B 1
H71 H 0.2509 0.7260 0.8214 0.047 Uiso 0.859(3) 1 calc PR B 1
C72 C 0.25040(19) 0.82689(18) 0.82178(17) 0.0353(9) Uani 0.859(3) 1 d PD B 1
H72 H 0.2459 0.8302 0.8628 0.042 Uiso 0.859(3) 1 calc PR B 1
F2A F 0.2601(8) 0.7194(6) 0.7941(6) 0.059(4) Uiso 0.141(3) 1 d PD B 2
O2A O 0.2573(6) 1.0351(5) 0.8793(4) 0.023(3) Uiso 0.141(3) 1 d PD B 2
C59A C 0.2481(8) 0.8945(5) 0.8402(4) 0.029(4) Uiso 0.141(3) 1 d PGD B 2
H59A H 0.2445 0.9193 0.8752 0.035 Uiso 0.141(3) 1 calc PR B 2
C60A C 0.2501(9) 0.8251(5) 0.8420(5) 0.016(5) Uiso 0.141(3) 1 d PGD B 2
H60A H 0.2480 0.8025 0.8782 0.019 Uiso 0.141(3) 1 calc PR B 2
C61A C 0.2553(11) 0.7887(5) 0.7907(7) 0.049(10) Uiso 0.141(3) 1 d PGD B 2
C62A C 0.2585(13) 0.8218(7) 0.7377(5) 0.055(7) Uiso 0.141(3) 1 d PGD B 2
H62A H 0.2620 0.7969 0.7027 0.066 Uiso 0.141(3) 1 calc PR B 2
C63A C 0.2564(11) 0.8912(7) 0.7359(4) 0.036(11) Uiso 0.141(3) 1 d PGD B 2
H63A H 0.2586 0.9138 0.6997 0.043 Uiso 0.141(3) 1 calc PR B 2
C64A C 0.2512(8) 0.9275(5) 0.7872(5) 0.023(4) Uiso 0.141(3) 1 d PGD B 2
C65A C 0.246(3) 1.0011(10) 0.7814(10) 0.023(10) Uiso 0.141(3) 1 d PD B 2
H65A H 0.2396 1.0176 0.7431 0.028 Uiso 0.141(3) 1 calc PR B 2
C66A C 0.2483(12) 1.0491(7) 0.8254(7) 0.033(5) Uiso 0.141(3) 1 d PD B 2
C67A C 0.2383(8) 1.1238(5) 0.8112(6) 0.020(4) Uiso 0.141(3) 1 d PGD B 2
C68A C 0.2152(10) 1.1466(6) 0.7578(5) 0.066(18) Uiso 0.141(3) 1 d PGD B 2
H68A H 0.2073 1.1159 0.7271 0.080 Uiso 0.141(3) 1 calc PR B 2
C69A C 0.2035(9) 1.2144(6) 0.7493(5) 0.035(4) Uiso 0.141(3) 1 d PGD B 2
H69A H 0.1877 1.2300 0.7128 0.042 Uiso 0.141(3) 1 calc PR B 2
C70A C 0.2150(9) 1.2594(5) 0.7942(6) 0.043(5) Uiso 0.141(3) 1 d PGD B 2
H70A H 0.2070 1.3057 0.7884 0.052 Uiso 0.141(3) 1 calc PR B 2
C71A C 0.2381(10) 1.2366(6) 0.8476(6) 0.036(8) Uiso 0.141(3) 1 d PGD B 2
H71A H 0.2460 1.2673 0.8783 0.043 Uiso 0.141(3) 1 calc PR B 2
C72A C 0.2498(9) 1.1688(7) 0.8561(5) 0.031(6) Uiso 0.141(3) 1 d PGD B 2
H72A H 0.2656 1.1532 0.8927 0.037 Uiso 0.141(3) 1 calc PR B 2

loop_
_atom_site_aniso_label
_atom_site_aniso_U_11
_atom_site_aniso_U_22
_atom_site_aniso_U_33
_atom_site_aniso_U_23
_atom_site_aniso_U_13
_atom_site_aniso_U_12
P1 0.0154(3) 0.0183(2) 0.0148(2) 0.0000(2) 0.0003(2) 0.0003(2)
P2 0.0154(3) 0.0207(3) 0.0175(3) 0.0017(2) 0.0010(2) -0.0024(2)
P3 0.0217(3) 0.0195(3) 0.0158(2) 0.0003(2) -0.0008(2) 0.0012(2)
P4 0.0158(3) 0.0223(3) 0.0220(3) -0.0049(2) -0.0012(2) 0.0006(2)
P5 0.0162(3) 0.0206(3) 0.0155(2) -0.0002(2) -0.0004(2) 0.0027(2)
P6 0.0180(3) 0.0229(3) 0.0166(3) -0.0018(2) 0.0015(2) -0.0018(2)
P7 0.0165(3) 0.0281(3) 0.0169(3) 0.0002(2) -0.0014(2) 0.0031(2)
P8 0.0276(4) 0.0199(3) 0.0269(3) 0.0001(2) -0.0022(3) 0.0024(2)
F1 0.0431(13) 0.0548(12) 0.1042(18) -0.0070(12) -0.0059(12) -0.0010(9)
O1 0.0343(13) 0.0609(13) 0.0215(9) -0.0060(9) -0.0024(8) 0.0008(10)
N1 0.0170(11) 0.0195(9) 0.0229(10) 0.0006(7) 0.0012(8) -0.0019(7)
N2 0.0191(12) 0.0380(11) 0.0204(9) 0.0060(9) 0.0002(8) -0.0012(9)
N3 0.0164(11) 0.0288(10) 0.0200(9) 0.0042(8) 0.0027(8) -0.0047(8)
N4 0.0318(13) 0.0274(11) 0.0286(10) -0.0055(9) 0.0088(9) -0.0050(9)
N5 0.0203(11) 0.0217(9) 0.0177(8) -0.0006(7) 0.0004(8) -0.0005(8)
N6 0.0266(12) 0.0212(9) 0.0245(9) 0.0045(8) 0.0010(8) -0.0015(8)
N7 0.0229(12) 0.0248(10) 0.0341(11) 0.0030(8) -0.0051(9) 0.0008(8)
N8 0.0435(15) 0.0288(11) 0.0189(10) 0.0017(8) -0.0013(10) 0.0066(10)
N9 0.0206(11) 0.0235(10) 0.0182(9) -0.0002(7) 0.0015(8) 0.0024(8)
N10 0.0190(13) 0.0395(12) 0.0453(13) -0.0123(10) -0.0056(10) 0.0009(10)
N11 0.0202(12) 0.0277(10) 0.0258(10) -0.0074(8) -0.0005(8) 0.0032(8)
N12 0.0301(13) 0.0218(10) 0.0360(12) -0.0003(9) 0.0000(10) -0.0008(9)
N13 0.0187(11) 0.0246(10) 0.0149(8) 0.0002(7) 0.0005(7) 0.0012(8)
N14 0.0170(11) 0.0337(11) 0.0215(9) 0.0006(8) -0.0001(8) -0.0005(9)
N15 0.0310(14) 0.0469(13) 0.0197(10) -0.0063(9) -0.0013(9) -0.0058(10)
N16 0.0338(14) 0.0212(10) 0.0261(10) -0.0010(8) 0.0061(9) -0.0003(9)
N17 0.0207(11) 0.0229(10) 0.0248(10) -0.0018(8) 0.0042(8) 0.0003(8)
N18 0.0186(11) 0.0288(10) 0.0230(10) -0.0023(8) 0.0011(8) 0.0033(8)
N19 0.0204(12) 0.0337(11) 0.0233(10) 0.0051(8) -0.0012(8) 0.0046(9)
N20 0.0241(13) 0.0361(12) 0.0243(10) -0.0074(9) -0.0052(9) 0.0049(9)
N21 0.0213(12) 0.0437(12) 0.0187(10) -0.0010(8) -0.0006(8) 0.0017(9)
N22 0.0227(12) 0.0280(11) 0.0329(11) 0.0001(9) -0.0001(9) 0.0031(9)
N23 0.0494(19) 0.0299(12) 0.0766(19) 0.0085(13) -0.0303(15) -0.0058(12)
N24 0.0369(15) 0.0310(11) 0.0391(12) 0.0024(10) -0.0004(10) 0.0142(10)
N25 0.0624(19) 0.0321(12) 0.0306(12) 0.0059(10) 0.0076(12) -0.0063(12)
N26 0.0219(12) 0.0323(11) 0.0157(9) 0.0018(8) -0.0006(8) 0.0054(8)
C1 0.0278(15) 0.0360(14) 0.0414(15) 0.0181(12) -0.0029(12) 0.0016(11)
C2 0.0238(16) 0.068(2) 0.0203(12) 0.0042(12) -0.0042(11) -0.0066(13)
C3 0.0196(14) 0.0431(14) 0.0267(12) 0.0013(11) -0.0003(10) -0.0075(11)
C4 0.0201(14) 0.0369(13) 0.0243(12) 0.0046(10) 0.0039(10) -0.0056(10)
C5 0.051(2) 0.0322(14) 0.0387(15) -0.0128(12) 0.0164(14) -0.0151(13)
C6 0.0408(17) 0.0292(13) 0.0289(12) 0.0010(10) 0.0073(12) 0.0084(11)
C7 0.0301(15) 0.0253(12) 0.0311(13) -0.0024(10) 0.0005(11) -0.0063(11)
C8 0.0392(18) 0.0313(14) 0.0534(17) 0.0177(13) -0.0111(14) -0.0118(12)
C9 0.0242(15) 0.0391(14) 0.0361(14) 0.0071(11) 0.0069(11) 0.0102(11)
C10 0.0267(16) 0.0346(14) 0.0572(18) 0.0118(13) -0.0070(13) 0.0038(12)
C11 0.064(2) 0.0364(14) 0.0261(12) 0.0063(11) 0.0130(13) 0.0161(14)
C12 0.065(2) 0.0336(14) 0.0248(13) -0.0055(11) -0.0177(13) 0.0107(14)
C13 0.031(2) 0.063(2) 0.090(3) -0.031(2) -0.0201(18) -0.0052(16)
C14 0.0206(16) 0.0569(18) 0.0515(18) -0.0038(15) -0.0049(13) 0.0099(13)
C15 0.0245(14) 0.0370(13) 0.0194(11) -0.0052(10) -0.0005(10) 0.0059(11)
C16 0.055(2) 0.0393(16) 0.0437(16) -0.0209(13) 0.0107(15) 0.0001(14)
C17 0.052(2) 0.0288(13) 0.0363(14) -0.0020(12) 0.0083(13) -0.0052(13)
C18 0.0407(18) 0.0264(13) 0.0394(14) 0.0040(11) -0.0078(13) 0.0059(12)
C19 0.0152(12) 0.0266(11) 0.0185(10) 0.0008(9) -0.0007(9) 0.0010(9)
C20 0.0176(13) 0.0382(14) 0.0247(12) -0.0007(10) 0.0006(9) 0.0036(10)
C21 0.0178(13) 0.0310(13) 0.0323(12) 0.0023(10) -0.0015(10) -0.0038(10)
C22 0.0194(14) 0.0485(16) 0.0208(11) -0.0001(10) 0.0032(10) -0.0040(11)
C23 0.046(2) 0.068(2) 0.0250(13) -0.0074(13) -0.0099(13) 0.0059(16)
C24 0.045(2) 0.059(2) 0.068(2) -0.0243(18) -0.0190(18) -0.0066(17)
C25 0.058(2) 0.0245(13) 0.0371(15) 0.0012(11) 0.0155(14) -0.0076(13)
C26 0.051(2) 0.0240(12) 0.0306(13) -0.0030(10) -0.0009(12) 0.0086(12)
C27 0.0272(16) 0.0387(14) 0.0348(13) -0.0005(11) 0.0128(12) 0.0002(12)
C28 0.0221(15) 0.0398(15) 0.0507(17) -0.0169(13) 0.0098(13) -0.0099(12)
C29 0.0288(16) 0.0346(13) 0.0302(12) 0.0057(10) 0.0020(11) 0.0107(11)
C30 0.0313(16) 0.0511(17) 0.0315(14) 0.0169(12) 0.0002(12) 0.0077(13)
C31 0.0251(15) 0.0394(14) 0.0346(13) -0.0073(11) -0.0035(11) 0.0001(11)
C32 0.0376(18) 0.0402(16) 0.0416(16) -0.0163(13) -0.0153(13) 0.0110(13)
C33 0.0265(16) 0.083(2) 0.0238(13) -0.0081(14) 0.0048(11) -0.0054(15)
C34 0.0254(15) 0.0388(14) 0.0292(12) 0.0046(11) 0.0044(10) -0.0022(11)
C35 0.042(2) 0.0450(18) 0.095(3) 0.0020(18) -0.025(2) -0.0034(15)
C37 0.060(2) 0.0445(17) 0.0420(16) -0.0109(13) 0.0085(15) 0.0217(16)
C39 0.071(3) 0.0412(17) 0.0380(14) 0.0086(13) 0.0067(15) -0.0021(15)
C40 0.071(3) 0.0412(17) 0.0380(14) 0.0086(13) 0.0067(15) -0.0021(15)
C39A 0.071(3) 0.0412(17) 0.0380(14) 0.0086(13) 0.0067(15) -0.0021(15)
C40A 0.071(3) 0.0412(17) 0.0380(14) 0.0086(13) 0.0067(15) -0.0021(15)
C41 0.0160(13) 0.0432(14) 0.0192(10) 0.0023(10) 0.0024(10) 0.0045(10)
C42 0.0209(15) 0.0604(18) 0.0242(12) 0.0035(12) 0.0016(10) 0.0124(13)
C43 0.0225(15) 0.0529(16) 0.0227(11) 0.0056(11) -0.0005(10) 0.0070(12)
C44 0.0252(16) 0.0494(16) 0.0303(13) 0.0007(12) -0.0037(11) -0.0040(12)
C45 0.0171(15) 0.0596(19) 0.0412(15) -0.0057(13) 0.0033(12) 0.0023(13)
C46 0.0234(17) 0.062(2) 0.0451(16) 0.0019(15) 0.0005(12) 0.0047(14)
C47 0.0204(17) 0.0510(18) 0.084(3) -0.0059(17) 0.0046(16) -0.0043(13)
C48 0.0258(17) 0.067(2) 0.0498(19) -0.0189(16) 0.0039(14) -0.0108(15)
C49 0.0206(16) 0.071(2) 0.0419(16) -0.0152(16) 0.0077(12) -0.0091(14)
C50 0.0118(14) 0.0632(18) 0.0379(14) -0.0120(14) 0.0047(11) -0.0020(12)
C51 0.0210(15) 0.0569(17) 0.0217(12) -0.0024(11) -0.0002(10) -0.0021(12)
C52 0.0178(14) 0.0601(18) 0.0270(13) -0.0030(12) 0.0001(10) -0.0012(12)
C53 0.0162(14) 0.0596(17) 0.0335(14) -0.0022(13) -0.0024(11) -0.0068(13)
C54 0.0271(18) 0.072(2) 0.0298(14) -0.0003(14) -0.0005(12) -0.0030(15)
C55 0.037(2) 0.076(2) 0.0374(16) 0.0119(16) -0.0031(13) -0.0054(17)
C56 0.035(2) 0.069(2) 0.0493(18) 0.0122(17) -0.0090(14) -0.0153(16)
C57 0.0343(19) 0.0535(18) 0.0503(18) -0.0079(15) -0.0038(14) -0.0133(14)
C58 0.0291(17) 0.0581(18) 0.0291(13) -0.0051(12) -0.0005(11) -0.0092(14)
F2 0.0744(19) 0.0434(12) 0.0664(15) -0.0145(11) 0.0247(13) -0.0157(11)
O2 0.0242(12) 0.0546(14) 0.0225(10) -0.0004(9) -0.0025(9) 0.0048(10)
C59 0.0284(18) 0.053(2) 0.0268(15) -0.0054(14) 0.0077(13) -0.0095(15)
C60 0.036(2) 0.057(2) 0.035(2) -0.0097(17) 0.0147(17) -0.0184(17)
C61 0.045(3) 0.044(3) 0.058(3) -0.018(2) 0.0241(19) -0.0164(19)
C62 0.038(2) 0.0418(19) 0.047(2) 0.0034(16) 0.0178(17) -0.0048(15)
C63 0.027(2) 0.0465(19) 0.0309(17) -0.0075(18) 0.0099(13) -0.0050(15)
C64 0.0184(17) 0.0466(19) 0.0295(16) 0.0003(15) 0.0074(12) -0.0069(14)
C65 0.023(3) 0.046(2) 0.020(2) -0.0024(15) 0.0054(16) -0.005(2)
C66 0.0129(14) 0.0465(18) 0.0217(13) 0.0006(12) 0.0019(11) -0.0015(12)
C67 0.0120(14) 0.0404(16) 0.0311(16) 0.0014(13) -0.0022(12) 0.0002(12)
C68 0.028(2) 0.041(2) 0.0288(18) 0.0009(16) -0.0001(14) -0.0010(17)
C69 0.030(2) 0.054(2) 0.0333(17) -0.0008(16) 0.0029(14) 0.0019(15)
C70 0.032(2) 0.0463(18) 0.0379(17) -0.0049(16) -0.0066(14) 0.0011(15)
C71 0.033(2) 0.046(3) 0.040(2) 0.0070(18) -0.0061(15) -0.0018(17)
C72 0.029(2) 0.058(2) 0.0188(18) 0.0072(16) -0.0019(15) -0.0038(15)

loop_
_atom_type_symbol
_atom_type_description
_atom_type_scat_dispersion_real
_atom_type_scat_dispersion_imag
_atom_type_scat_source
C C 0.0181 0.0091 'International Tables Vol C Tables 4.2.6.8 and 6.1.1.4'
H H 0.0000 0.0000 'International Tables Vol C Tables 4.2.6.8 and 6.1.1.4'
N N 0.0311 0.0180 'International Tables Vol C Tables 4.2.6.8 and 6.1.1.4'
O O 0.0492 0.0322 'International Tables Vol C Tables 4.2.6.8 and 6.1.1.4'
F F 0.0727 0.0534 'International Tables Vol C Tables 4.2.6.8 and 6.1.1.4'
P P 0.2955 0.4335 'International Tables Vol C Tables 4.2.6.8 and 6.1.1.4'

loop_
_geom_angle_atom_site_label_1
_geom_angle_atom_site_label_2
_geom_angle_atom_site_label_3
_geom_angle
_geom_angle_site_symmetry_1
_geom_angle_site_symmetry_3
_geom_angle_publ_flag
N1 P1 N9 111.67(11) . . yes
N1 P1 N5 112.47(10) . . yes
N9 P1 N5 109.18(10) . . yes
N1 P1 N13 103.36(10) . . yes
N9 P1 N13 109.70(10) . . yes
N5 P1 N13 110.33(10) . . yes
N1 P2 N3 106.19(10) . . yes
N1 P2 N2 112.52(11) . . yes
N3 P2 N2 108.64(10) . . yes
N1 P2 N4 119.09(11) . . yes
N3 P2 N4 107.62(11) . . yes
N2 P2 N4 102.41(12) . . yes
N5 P3 N7 110.51(11) . . yes
N5 P3 N8 121.99(11) . . yes
N7 P3 N8 104.33(12) . . yes
N5 P3 N6 108.05(10) . . yes
N7 P3 N6 110.12(11) . . yes
N8 P3 N6 101.22(11) . . yes
N9 P4 N10 107.94(11) . . yes
N9 P4 N11 109.21(11) . . yes
N10 P4 N11 110.15(12) . . yes
N9 P4 N12 122.48(11) . . yes
N10 P4 N12 105.39(13) . . yes
N11 P4 N12 101.24(11) . . yes
N18 P5 N22 110.38(12) . . yes
N18 P5 N14 110.87(11) . . yes
N22 P5 N14 111.18(11) . . yes
N18 P5 N26 106.24(11) . . yes
N22 P5 N26 109.73(11) . . yes
N14 P5 N26 108.30(11) . . yes
N14 P6 N17 114.12(11) . . yes
N14 P6 N15 111.64(12) . . yes
N17 P6 N15 102.88(11) . . yes
N14 P6 N16 111.98(11) . . yes
N17 P6 N16 108.21(11) . . yes
N15 P6 N16 107.44(12) . . yes
N18 P7 N21 113.31(12) . . yes
N18 P7 N19 106.02(11) . . yes
N21 P7 N19 108.39(11) . . yes
N18 P7 N20 117.86(12) . . yes
N21 P7 N20 102.38(11) . . yes
N19 P7 N20 108.59(11) . . yes
N22 P8 N25 115.71(12) . . yes
N22 P8 N23 108.04(13) . . yes
N25 P8 N23 107.10(16) . . yes
N22 P8 N24 114.13(13) . . yes
N25 P8 N24 105.02(13) . . yes
N23 P8 N24 106.25(15) . . yes
P2 N1 P1 136.42(14) . . ?
C2 N2 C1 113.3(2) . . ?
C2 N2 P2 124.6(2) . . ?
C1 N2 P2 117.35(18) . . ?
C3 N3 C4 114.6(2) . . ?
C3 N3 P2 122.16(16) . . ?
C4 N3 P2 119.05(16) . . ?
C6 N4 C5 112.2(2) . . ?
C6 N4 P2 123.25(19) . . ?
C5 N4 P2 121.06(19) . . ?
P3 N5 P1 143.13(13) . . ?
C7 N6 C8 110.8(2) . . ?
C7 N6 P3 119.42(16) . . ?
C8 N6 P3 122.79(18) . . ?
C9 N7 C10 114.0(2) . . ?
C9 N7 P3 122.64(17) . . ?
C10 N7 P3 121.49(19) . . ?
C11 N8 C12 112.4(2) . . ?
C11 N8 P3 121.1(2) . . ?
C12 N8 P3 120.4(2) . . ?
P4 N9 P1 134.59(13) . . ?
C14 N10 C13 114.3(3) . . ?
C14 N10 P4 124.38(19) . . ?
C13 N10 P4 121.1(2) . . ?
C15 N11 C16 112.4(2) . . ?
C15 N11 P4 117.78(16) . . ?
C16 N11 P4 123.63(19) . . ?
C18 N12 C17 113.4(2) . . ?
C18 N12 P4 120.06(19) . . ?
C17 N12 P4 120.18(19) . . ?
C19 N13 P1 128.55(15) . . ?
C19 N13 H13N 109(2) . . ?
P1 N13 H13N 113(2) . . ?
P6 N14 P5 136.65(14) . . ?
C24 N15 C23 115.3(3) . . ?
C24 N15 P6 118.7(2) . . ?
C23 N15 P6 115.56(19) . . ?
C26 N16 C25 112.8(2) . . ?
C26 N16 P6 124.00(18) . . ?
C25 N16 P6 122.0(2) . . ?
C28 N17 C27 113.5(2) . . ?
C28 N17 P6 118.39(17) . . ?
C27 N17 P6 125.16(18) . . ?
P7 N18 P5 140.69(15) . . ?
C29 N19 C30 114.7(2) . . ?
C29 N19 P7 122.17(16) . . ?
C30 N19 P7 119.26(18) . . ?
C31 N20 C32 111.7(2) . . ?
C31 N20 P7 118.12(17) . . ?
C32 N20 P7 117.33(18) . . ?
C33 N21 C34 113.1(2) . . ?
C33 N21 P7 125.0(2) . . ?
C34 N21 P7 117.69(17) . . ?
P8 N22 P5 156.95(17) . . ?
C35 N23 C36 113.6(3) . . ?
C35 N23 C36A 107.2(5) . . ?
C36 N23 C36A 42.8(5) . . ?
C35 N23 P8 122.3(2) . . ?
C36 N23 P8 123.9(3) . . ?
C36A N23 P8 116.7(5) . . ?
C37 N24 C38 117.8(3) . . ?
C37 N24 C38A 110.1(3) . . ?
C38 N24 C38A 28.1(3) . . ?
C37 N24 P8 118.52(19) . . ?
C38 N24 P8 123.6(3) . . ?
C38A N24 P8 122.8(3) . . ?
C40 N25 C40A 79.6(5) . . ?
C40 N25 C39 115.3(3) . . ?
C40A N25 C39 59.1(5) . . ?
C40 N25 C39A 40.9(4) . . ?
C40A N25 C39A 111.3(5) . . ?
C39 N25 C39A 110.5(5) . . ?
C40 N25 P8 122.4(3) . . ?
C40A N25 P8 130.8(4) . . ?
C39 N25 P8 122.3(3) . . ?
C39A N25 P8 112.1(4) . . ?
C41 N26 P5 130.00(16) . . ?
C41 N26 H26N 115(2) . . ?
P5 N26 H26N 110(2) . . ?
N2 C1 H1A 109.5 . . ?
N2 C1 H1B 109.5 . . ?
H1A C1 H1B 109.5 . . ?
N2 C1 H1C 109.5 . . ?
H1A C1 H1C 109.5 . . ?
H1B C1 H1C 109.5 . . ?
N2 C2 H2A 109.5 . . ?
N2 C2 H2B 109.5 . . ?
H2A C2 H2B 109.5 . . ?
N2 C2 H2C 109.5 . . ?
H2A C2 H2C 109.5 . . ?
H2B C2 H2C 109.5 . . ?
N3 C3 H3A 109.5 . . ?
N3 C3 H3B 109.5 . . ?
H3A C3 H3B 109.5 . . ?
N3 C3 H3C 109.5 . . ?
H3A C3 H3C 109.5 . . ?
H3B C3 H3C 109.5 . . ?
N3 C4 H4A 109.5 . . ?
N3 C4 H4B 109.5 . . ?
H4A C4 H4B 109.5 . . ?
N3 C4 H4C 109.5 . . ?
H4A C4 H4C 109.5 . . ?
H4B C4 H4C 109.5 . . ?
N4 C5 H5A 109.5 . . ?
N4 C5 H5B 109.5 . . ?
H5A C5 H5B 109.5 . . ?
N4 C5 H5C 109.5 . . ?
H5A C5 H5C 109.5 . . ?
H5B C5 H5C 109.5 . . ?
N4 C6 H6A 109.5 . . ?
N4 C6 H6B 109.5 . . ?
H6A C6 H6B 109.5 . . ?
N4 C6 H6C 109.5 . . ?
H6A C6 H6C 109.5 . . ?
H6B C6 H6C 109.5 . . ?
N6 C7 H7A 109.5 . . ?
N6 C7 H7B 109.5 . . ?
H7A C7 H7B 109.5 . . ?
N6 C7 H7C 109.5 . . ?
H7A C7 H7C 109.5 . . ?
H7B C7 H7C 109.5 . . ?
N6 C8 H8A 109.5 . . ?
N6 C8 H8B 109.5 . . ?
H8A C8 H8B 109.5 . . ?
N6 C8 H8C 109.5 . . ?
H8A C8 H8C 109.5 . . ?
H8B C8 H8C 109.5 . . ?
N7 C9 H9A 109.5 . . ?
N7 C9 H9B 109.5 . . ?
H9A C9 H9B 109.5 . . ?
N7 C9 H9C 109.5 . . ?
H9A C9 H9C 109.5 . . ?
H9B C9 H9C 109.5 . . ?
N7 C10 H10A 109.5 . . ?
N7 C10 H10B 109.5 . . ?
H10A C10 H10B 109.5 . . ?
N7 C10 H10C 109.5 . . ?
H10A C10 H10C 109.5 . . ?
H10B C10 H10C 109.5 . . ?
N8 C11 H11A 109.5 . . ?
N8 C11 H11B 109.5 . . ?
H11A C11 H11B 109.5 . . ?
N8 C11 H11C 109.5 . . ?
H11A C11 H11C 109.5 . . ?
H11B C11 H11C 109.5 . . ?
N8 C12 H12A 109.5 . . ?
N8 C12 H12B 109.5 . . ?
H12A C12 H12B 109.5 . . ?
N8 C12 H12C 109.5 . . ?
H12A C12 H12C 109.5 . . ?
H12B C12 H12C 109.5 . . ?
N10 C13 H13A 109.5 . . ?
N10 C13 H13B 109.5 . . ?
H13A C13 H13B 109.5 . . ?
N10 C13 H13C 109.5 . . ?
H13A C13 H13C 109.5 . . ?
H13B C13 H13C 109.5 . . ?
N10 C14 H14A 109.5 . . ?
N10 C14 H14B 109.5 . . ?
H14A C14 H14B 109.5 . . ?
N10 C14 H14C 109.5 . . ?
H14A C14 H14C 109.5 . . ?
H14B C14 H14C 109.5 . . ?
N11 C15 H15A 109.5 . . ?
N11 C15 H15B 109.5 . . ?
H15A C15 H15B 109.5 . . ?
N11 C15 H15C 109.5 . . ?
H15A C15 H15C 109.5 . . ?
H15B C15 H15C 109.5 . . ?
N11 C16 H16A 109.5 . . ?
N11 C16 H16B 109.5 . . ?
H16A C16 H16B 109.5 . . ?
N11 C16 H16C 109.5 . . ?
H16A C16 H16C 109.5 . . ?
H16B C16 H16C 109.5 . . ?
N12 C17 H17A 109.5 . . ?
N12 C17 H17B 109.5 . . ?
H17A C17 H17B 109.5 . . ?
N12 C17 H17C 109.5 . . ?
H17A C17 H17C 109.5 . . ?
H17B C17 H17C 109.5 . . ?
N12 C18 H18A 109.5 . . ?
N12 C18 H18B 109.5 . . ?
H18A C18 H18B 109.5 . . ?
N12 C18 H18C 109.5 . . ?
H18A C18 H18C 109.5 . . ?
H18B C18 H18C 109.5 . . ?
N13 C19 C22 110.93(19) . . ?
N13 C19 C20 105.03(19) . . ?
C22 C19 C20 109.3(2) . . ?
N13 C19 C21 111.49(19) . . ?
C22 C19 C21 109.4(2) . . ?
C20 C19 C21 110.6(2) . . ?
C19 C20 H20A 109.5 . . ?
C19 C20 H20B 109.5 . . ?
H20A C20 H20B 109.5 . . ?
C19 C20 H20C 109.5 . . ?
H20A C20 H20C 109.5 . . ?
H20B C20 H20C 109.5 . . ?
C19 C21 H21A 109.5 . . ?
C19 C21 H21B 109.5 . . ?
H21A C21 H21B 109.5 . . ?
C19 C21 H21C 109.5 . . ?
H21A C21 H21C 109.5 . . ?
H21B C21 H21C 109.5 . . ?
C19 C22 H22A 109.5 . . ?
C19 C22 H22B 109.5 . . ?
H22A C22 H22B 109.5 . . ?
C19 C22 H22C 109.5 . . ?
H22A C22 H22C 109.5 . . ?
H22B C22 H22C 109.5 . . ?
N15 C23 H23A 109.5 . . ?
N15 C23 H23B 109.5 . . ?
H23A C23 H23B 109.5 . . ?
N15 C23 H23C 109.5 . . ?
H23A C23 H23C 109.5 . . ?
H23B C23 H23C 109.5 . . ?
N15 C24 H24A 109.5 . . ?
N15 C24 H24B 109.5 . . ?
H24A C24 H24B 109.5 . . ?
N15 C24 H24C 109.5 . . ?
H24A C24 H24C 109.5 . . ?
H24B C24 H24C 109.5 . . ?
N16 C25 H25A 109.5 . . ?
N16 C25 H25B 109.5 . . ?
H25A C25 H25B 109.5 . . ?
N16 C25 H25C 109.5 . . ?
H25A C25 H25C 109.5 . . ?
H25B C25 H25C 109.5 . . ?
N16 C26 H26A 109.5 . . ?
N16 C26 H26B 109.5 . . ?
H26A C26 H26B 109.5 . . ?
N16 C26 H26C 109.5 . . ?
H26A C26 H26C 109.5 . . ?
H26B C26 H26C 109.5 . . ?
N17 C27 H27A 109.5 . . ?
N17 C27 H27B 109.5 . . ?
H27A C27 H27B 109.5 . . ?
N17 C27 H27C 109.5 . . ?
H27A C27 H27C 109.5 . . ?
H27B C27 H27C 109.5 . . ?
N17 C28 H28A 109.5 . . ?
N17 C28 H28B 109.5 . . ?
H28A C28 H28B 109.5 . . ?
N17 C28 H28C 109.5 . . ?
H28A C28 H28C 109.5 . . ?
H28B C28 H28C 109.5 . . ?
N19 C29 H29A 109.5 . . ?
N19 C29 H29B 109.5 . . ?
H29A C29 H29B 109.5 . . ?
N19 C29 H29C 109.5 . . ?
H29A C29 H29C 109.5 . . ?
H29B C29 H29C 109.5 . . ?
N19 C30 H30A 109.5 . . ?
N19 C30 H30B 109.5 . . ?
H30A C30 H30B 109.5 . . ?
N19 C30 H30C 109.5 . . ?
H30A C30 H30C 109.5 . . ?
H30B C30 H30C 109.5 . . ?
N20 C31 H31A 109.5 . . ?
N20 C31 H31B 109.5 . . ?
H31A C31 H31B 109.5 . . ?
N20 C31 H31C 109.5 . . ?
H31A C31 H31C 109.5 . . ?
H31B C31 H31C 109.5 . . ?
N20 C32 H32A 109.5 . . ?
N20 C32 H32B 109.5 . . ?
H32A C32 H32B 109.5 . . ?
N20 C32 H32C 109.5 . . ?
H32A C32 H32C 109.5 . . ?
H32B C32 H32C 109.5 . . ?
N21 C33 H33A 109.5 . . ?
N21 C33 H33B 109.5 . . ?
H33A C33 H33B 109.5 . . ?
N21 C33 H33C 109.5 . . ?
H33A C33 H33C 109.5 . . ?
H33B C33 H33C 109.5 . . ?
N21 C34 H34A 109.5 . . ?
N21 C34 H34B 109.5 . . ?
H34A C34 H34B 109.5 . . ?
N21 C34 H34C 109.5 . . ?
H34A C34 H34C 109.5 . . ?
H34B C34 H34C 109.5 . . ?
N23 C35 H35A 109.5 . . ?
N23 C35 H35B 109.5 . . ?
H35A C35 H35B 109.5 . . ?
N23 C35 H35C 109.5 . . ?
H35A C35 H35C 109.5 . . ?
H35B C35 H35C 109.5 . . ?
N23 C36 H36A 109.5 . . ?
N23 C36 H36B 109.5 . . ?
N23 C36 H36C 109.5 . . ?
N23 C36A H36D 109.5 . . ?
N23 C36A H36E 109.5 . . ?
H36D C36A H36E 109.5 . . ?
N23 C36A H36F 109.5 . . ?
H36D C36A H36F 109.5 . . ?
H36E C36A H36F 109.5 . . ?
N24 C37 H37A 109.5 . . ?
N24 C37 H37B 109.5 . . ?
H37A C37 H37B 109.5 . . ?
N24 C37 H37C 109.5 . . ?
H37A C37 H37C 109.5 . . ?
H37B C37 H37C 109.5 . . ?
N24 C38 H38A 109.5 . . ?
N24 C38 H38B 109.5 . . ?
N24 C38 H38C 109.5 . . ?
N24 C38A H38D 109.5 . . ?
N24 C38A H38E 109.5 . . ?
H38D C38A H38E 109.5 . . ?
N24 C38A H38F 109.5 . . ?
H38D C38A H38F 109.5 . . ?
H38E C38A H38F 109.5 . . ?
N25 C39 H39A 109.5 . . ?
N25 C39 H39B 109.5 . . ?
N25 C39 H39C 109.5 . . ?
N25 C40 H40A 109.5 . . ?
N25 C40 H40B 109.5 . . ?
N25 C40 H40C 109.5 . . ?
N25 C39A H39D 109.5 . . ?
N25 C39A H39E 109.5 . . ?
H39D C39A H39E 109.5 . . ?
N25 C39A H39F 109.5 . . ?
H39D C39A H39F 109.5 . . ?
H39E C39A H39F 109.5 . . ?
N25 C40A H40D 109.5 . . ?
N25 C40A H40E 109.5 . . ?
H40D C40A H40E 109.5 . . ?
N25 C40A H40F 109.5 . . ?
H40D C40A H40F 109.5 . . ?
H40E C40A H40F 109.5 . . ?
N26 C41 C42 106.0(2) . . ?
N26 C41 C43 110.6(2) . . ?
C42 C41 C43 109.3(2) . . ?
N26 C41 C44 110.9(2) . . ?
C42 C41 C44 109.6(2) . . ?
C43 C41 C44 110.3(2) . . ?
C41 C42 H42A 109.5 . . ?
C41 C42 H42B 109.5 . . ?
H42A C42 H42B 109.5 . . ?
C41 C42 H42C 109.5 . . ?
H42A C42 H42C 109.5 . . ?
H42B C42 H42C 109.5 . . ?
C41 C43 H43A 109.5 . . ?
C41 C43 H43B 109.5 . . ?
H43A C43 H43B 109.5 . . ?
C41 C43 H43C 109.5 . . ?
H43A C43 H43C 109.5 . . ?
H43B C43 H43C 109.5 . . ?
C41 C44 H44A 109.5 . . ?
C41 C44 H44B 109.5 . . ?
H44A C44 H44B 109.5 . . ?
C41 C44 H44C 109.5 . . ?
H44A C44 H44C 109.5 . . ?
H44B C44 H44C 109.5 . . ?
C50 C45 C46 122.7(3) . . ?
C50 C45 H45 118.6 . . ?
C46 C45 H45 118.6 . . ?
C45 C46 C47 118.4(3) . . ?
C45 C46 H46 120.8 . . ?
C47 C46 H46 120.8 . . ?
C48 C47 F1 118.8(3) . . ?
C48 C47 C46 121.7(3) . . ?
F1 C47 C46 119.5(3) . . ?
C47 C48 C49 118.2(3) . . ?
C47 C48 H48 120.9 . . ?
C49 C48 H48 120.9 . . ?
C48 C49 C50 123.4(3) . . ?
C48 C49 H49 118.3 . . ?
C50 C49 H49 118.3 . . ?
C45 C50 C49 115.6(3) . . ?
C45 C50 C51 124.0(3) . . ?
C49 C50 C51 120.4(3) . . ?
C52 C51 C50 127.1(3) . . ?
C52 C51 H51 116.5 . . ?
C50 C51 H51 116.5 . . ?
O1 C52 C51 125.4(3) . . ?
O1 C52 C53 116.1(3) . . ?
C51 C52 C53 118.5(2) . . ?
C54 C53 C58 115.9(3) . . ?
C54 C53 C52 124.5(3) . . ?
C58 C53 C52 119.6(3) . . ?
C55 C54 C53 120.6(3) . . ?
C55 C54 H54 119.7 . . ?
C53 C54 H54 119.7 . . ?
C56 C55 C54 122.2(3) . . ?
C56 C55 H55 118.9 . . ?
C54 C55 H55 118.9 . . ?
C57 C56 C55 118.0(3) . . ?
C57 C56 H56 121.0 . . ?
C55 C56 H56 121.0 . . ?
C56 C57 C58 120.9(3) . . ?
C56 C57 H57 119.5 . . ?
C58 C57 H57 119.5 . . ?
C57 C58 C53 122.3(3) . . ?
C57 C58 H58 118.9 . . ?
C53 C58 H58 118.9 . . ?
C60 C59 C64 120.7(4) . . ?
C60 C59 H59 119.6 . . ?
C64 C59 H59 119.6 . . ?
C61 C60 C59 120.2(4) . . ?
C61 C60 H60 119.9 . . ?
C59 C60 H60 119.9 . . ?
C60 C61 C62 121.6(4) . . ?
C60 C61 F2 120.1(4) . . ?
C62 C61 F2 118.4(4) . . ?
C61 C62 C63 119.0(4) . . ?
C61 C62 H62 120.5 . . ?
C63 C62 H62 120.5 . . ?
C62 C63 C64 122.2(4) . . ?
C62 C63 H63 118.9 . . ?
C64 C63 H63 118.9 . . ?
C59 C64 C63 116.3(3) . . ?
C59 C64 C65 123.1(3) . . ?
C63 C64 C65 120.5(3) . . ?
C66 C65 C64 127.1(4) . . ?
C66 C65 H65 116.4 . . ?
C64 C65 H65 116.4 . . ?
O2 C66 C65 125.7(4) . . ?
O2 C66 C67 115.7(3) . . ?
C65 C66 C67 118.6(3) . . ?
C68 C67 C72 115.9(4) . . ?
C68 C67 C66 123.8(3) . . ?
C72 C67 C66 120.2(3) . . ?
C69 C68 C67 121.4(4) . . ?
C69 C68 H68 119.3 . . ?
C67 C68 H68 119.3 . . ?
C68 C69 C70 122.2(3) . . ?
C68 C69 H69 118.9 . . ?
C70 C69 H69 118.9 . . ?
C69 C70 C71 116.4(4) . . ?
C69 C70 H70 121.8 . . ?
C71 C70 H70 121.8 . . ?
C72 C71 C70 120.9(4) . . ?
C72 C71 H71 119.6 . . ?
C70 C71 H71 119.6 . . ?
C71 C72 C67 123.1(4) . . ?
C71 C72 H72 118.5 . . ?
C67 C72 H72 118.5 . . ?
C60A C59A C64A 120.0 . . ?
C60A C59A H59A 120.0 . . ?
C64A C59A H59A 120.0 . . ?
C59A C60A C61A 120.0 . . ?
C59A C60A H60A 120.0 . . ?
C61A C60A H60A 120.0 . . ?
C62A C61A C60A 120.0 . . ?
C62A C61A F2A 121.3(11) . . ?
C60A C61A F2A 118.7(11) . . ?
C61A C62A C63A 120.0 . . ?
C61A C62A H62A 120.0 . . ?
C63A C62A H62A 120.0 . . ?
C64A C63A C62A 120.0 . . ?
C64A C63A H63A 120.0 . . ?
C62A C63A H63A 120.0 . . ?
C63A C64A C59A 120.0 . . ?
C63A C64A C65A 116.7(11) . . ?
C59A C64A C65A 123.3(12) . . ?
C66A C65A C64A 128.0(18) . . ?
C66A C65A H65A 116.0 . . ?
C64A C65A H65A 116.0 . . ?
O2A C66A C65A 123.7(16) . . ?
O2A C66A C67A 115.7(12) . . ?
C65A C66A C67A 120.6(14) . . ?
C68A C67A C72A 120.0 . . ?
C68A C67A C66A 123.2(9) . . ?
C72A C67A C66A 116.7(9) . . ?
C67A C68A C69A 120.0 . . ?
C67A C68A H68A 120.0 . . ?
C69A C68A H68A 120.0 . . ?
C70A C69A C68A 120.0 . . ?
C70A C69A H69A 120.0 . . ?
C68A C69A H69A 120.0 . . ?
C69A C70A C71A 120.0 . . ?
C69A C70A H70A 120.0 . . ?
C71A C70A H70A 120.0 . . ?
C72A C71A C70A 120.0 . . ?
C72A C71A H71A 120.0 . . ?
C70A C71A H71A 120.0 . . ?
C71A C72A C67A 120.0 . . ?
C71A C72A H72A 120.0 . . ?
C67A C72A H72A 120.0 . . ?

loop_
_geom_bond_atom_site_label_1
_geom_bond_atom_site_label_2
_geom_bond_distance
_geom_bond_site_symmetry_2
_geom_bond_publ_flag
P1 N1 1.605(2) . yes
P1 N9 1.6063(19) . yes
P1 N5 1.6289(18) . yes
P1 N13 1.660(2) . yes
P2 N1 1.5611(19) . yes
P2 N3 1.645(2) . yes
P2 N2 1.646(2) . yes
P2 N4 1.671(2) . yes
P3 N5 1.5559(19) . yes
P3 N7 1.644(2) . yes
P3 N8 1.656(2) . yes
P3 N6 1.663(2) . yes
P4 N9 1.574(2) . yes
P4 N10 1.623(2) . yes
P4 N11 1.656(2) . yes
P4 N12 1.675(2) . yes
P5 N18 1.601(2) . yes
P5 N22 1.606(2) . yes
P5 N14 1.609(2) . yes
P5 N26 1.651(2) . yes
P6 N14 1.557(2) . yes
P6 N17 1.632(2) . yes
P6 N15 1.659(2) . yes
P6 N16 1.661(2) . yes
P7 N18 1.548(2) . yes
P7 N21 1.639(2) . yes
P7 N19 1.655(2) . yes
P7 N20 1.667(2) . yes
P8 N22 1.544(2) . yes
P8 N25 1.637(2) . yes
P8 N23 1.638(3) . yes
P8 N24 1.651(2) . yes
F1 C47 1.380(4) . ?
O1 C52 1.280(3) . ?
N2 C2 1.465(3) . ?
N2 C1 1.478(3) . ?
N3 C3 1.446(3) . ?
N3 C4 1.466(3) . ?
N4 C6 1.446(4) . ?
N4 C5 1.460(3) . ?
N6 C7 1.457(3) . ?
N6 C8 1.467(3) . ?
N7 C9 1.441(3) . ?
N7 C10 1.464(3) . ?
N8 C11 1.444(4) . ?
N8 C12 1.458(4) . ?
N10 C14 1.448(4) . ?
N10 C13 1.475(4) . ?
N11 C15 1.462(3) . ?
N11 C16 1.468(3) . ?
N12 C18 1.446(4) . ?
N12 C17 1.452(4) . ?
N13 C19 1.465(3) . ?
N13 H13N 0.863(10) . ?
N15 C24 1.453(4) . ?
N15 C23 1.473(4) . ?
N16 C26 1.447(4) . ?
N16 C25 1.451(3) . ?
N17 C28 1.457(3) . ?
N17 C27 1.463(3) . ?
N19 C29 1.447(3) . ?
N19 C30 1.463(3) . ?
N20 C31 1.450(4) . ?
N20 C32 1.478(3) . ?
N21 C33 1.467(3) . ?
N21 C34 1.468(3) . ?
N23 C35 1.409(4) . ?
N23 C36 1.494(5) . ?
N23 C36A 1.533(7) . ?
N24 C37 1.448(4) . ?
N24 C38 1.449(5) . ?
N24 C38A 1.483(6) . ?
N25 C40 1.434(5) . ?
N25 C40A 1.443(4) . ?
N25 C39 1.470(5) . ?
N25 C39A 1.483(4) . ?
N26 C41 1.454(3) . ?
N26 H26N 0.872(10) . ?
C1 H1A 0.9800 . ?
C1 H1B 0.9800 . ?
C1 H1C 0.9800 . ?
C2 H2A 0.9800 . ?
C2 H2B 0.9800 . ?
C2 H2C 0.9800 . ?
C3 H3A 0.9800 . ?
C3 H3B 0.9800 . ?
C3 H3C 0.9800 . ?
C4 H4A 0.9800 . ?
C4 H4B 0.9800 . ?
C4 H4C 0.9800 . ?
C5 H5A 0.9800 . ?
C5 H5B 0.9800 . ?
C5 H5C 0.9800 . ?
C6 H6A 0.9800 . ?
C6 H6B 0.9800 . ?
C6 H6C 0.9800 . ?
C7 H7A 0.9800 . ?
C7 H7B 0.9800 . ?
C7 H7C 0.9800 . ?
C8 H8A 0.9800 . ?
C8 H8B 0.9800 . ?
C8 H8C 0.9800 . ?
C9 H9A 0.9800 . ?
C9 H9B 0.9800 . ?
C9 H9C 0.9800 . ?
C10 H10A 0.9800 . ?
C10 H10B 0.9800 . ?
C10 H10C 0.9800 . ?
C11 H11A 0.9800 . ?
C11 H11B 0.9800 . ?
C11 H11C 0.9800 . ?
C12 H12A 0.9800 . ?
C12 H12B 0.9800 . ?
C12 H12C 0.9800 . ?
C13 H13A 0.9800 . ?
C13 H13B 0.9800 . ?
C13 H13C 0.9800 . ?
C14 H14A 0.9800 . ?
C14 H14B 0.9800 . ?
C14 H14C 0.9800 . ?
C15 H15A 0.9800 . ?
C15 H15B 0.9800 . ?
C15 H15C 0.9800 . ?
C16 H16A 0.9800 . ?
C16 H16B 0.9800 . ?
C16 H16C 0.9800 . ?
C17 H17A 0.9800 . ?
C17 H17B 0.9800 . ?
C17 H17C 0.9800 . ?
C18 H18A 0.9800 . ?
C18 H18B 0.9800 . ?
C18 H18C 0.9800 . ?
C19 C22 1.529(3) . ?
C19 C20 1.531(3) . ?
C19 C21 1.551(3) . ?
C20 H20A 0.9800 . ?
C20 H20B 0.9800 . ?
C20 H20C 0.9800 . ?
C21 H21A 0.9800 . ?
C21 H21B 0.9800 . ?
C21 H21C 0.9800 . ?
C22 H22A 0.9800 . ?
C22 H22B 0.9800 . ?
C22 H22C 0.9800 . ?
C23 H23A 0.9800 . ?
C23 H23B 0.9800 . ?
C23 H23C 0.9800 . ?
C24 H24A 0.9800 . ?
C24 H24B 0.9800 . ?
C24 H24C 0.9800 . ?
C25 H25A 0.9800 . ?
C25 H25B 0.9800 . ?
C25 H25C 0.9800 . ?
C26 H26A 0.9800 . ?
C26 H26B 0.9800 . ?
C26 H26C 0.9800 . ?
C27 H27A 0.9800 . ?
C27 H27B 0.9800 . ?
C27 H27C 0.9800 . ?
C28 H28A 0.9800 . ?
C28 H28B 0.9800 . ?
C28 H28C 0.9800 . ?
C29 H29A 0.9800 . ?
C29 H29B 0.9800 . ?
C29 H29C 0.9800 . ?
C30 H30A 0.9800 . ?
C30 H30B 0.9800 . ?
C30 H30C 0.9800 . ?
C31 H31A 0.9800 . ?
C31 H31B 0.9800 . ?
C31 H31C 0.9800 . ?
C32 H32A 0.9800 . ?
C32 H32B 0.9800 . ?
C32 H32C 0.9800 . ?
C33 H33A 0.9800 . ?
C33 H33B 0.9800 . ?
C33 H33C 0.9800 . ?
C34 H34A 0.9800 . ?
C34 H34B 0.9800 . ?
C34 H34C 0.9800 . ?
C35 H35A 0.9800 . ?
C35 H35B 0.9800 . ?
C35 H35C 0.9800 . ?
C36 H36A 0.9800 . ?
C36 H36B 0.9800 . ?
C36 H36C 0.9800 . ?
C36A H36D 0.9800 . ?
C36A H36E 0.9800 . ?
C36A H36F 0.9800 . ?
C37 H37A 0.9800 . ?
C37 H37B 0.9800 . ?
C37 H37C 0.9800 . ?
C38 H38A 0.9800 . ?
C38 H38B 0.9800 . ?
C38 H38C 0.9800 . ?
C38A H38D 0.9800 . ?
C38A H38E 0.9800 . ?
C38A H38F 0.9800 . ?
C39 H39A 0.9800 . ?
C39 H39B 0.9800 . ?
C39 H39C 0.9800 . ?
C40 H40A 0.9800 . ?
C40 H40B 0.9800 . ?
C40 H40C 0.9800 . ?
C39A H39D 0.9800 . ?
C39A H39E 0.9800 . ?
C39A H39F 0.9800 . ?
C40A H40D 0.9800 . ?
C40A H40E 0.9800 . ?
C40A H40F 0.9800 . ?
C41 C42 1.533(3) . ?
C41 C43 1.538(3) . ?
C41 C44 1.539(4) . ?
C42 H42A 0.9800 . ?
C42 H42B 0.9800 . ?
C42 H42C 0.9800 . ?
C43 H43A 0.9800 . ?
C43 H43B 0.9800 . ?
C43 H43C 0.9800 . ?
C44 H44A 0.9800 . ?
C44 H44B 0.9800 . ?
C44 H44C 0.9800 . ?
C45 C50 1.395(4) . ?
C45 C46 1.399(4) . ?
C45 H45 0.9500 . ?
C46 C47 1.400(5) . ?
C46 H46 0.9500 . ?
C47 C48 1.370(5) . ?
C48 C49 1.394(5) . ?
C48 H48 0.9500 . ?
C49 C50 1.414(4) . ?
C49 H49 0.9500 . ?
C50 C51 1.479(4) . ?
C51 C52 1.388(4) . ?
C51 H51 0.9500 . ?
C52 C53 1.513(4) . ?
C53 C54 1.404(4) . ?
C53 C58 1.416(4) . ?
C54 C55 1.401(5) . ?
C54 H54 0.9500 . ?
C55 C56 1.393(5) . ?
C55 H55 0.9500 . ?
C56 C57 1.364(5) . ?
C56 H56 0.9500 . ?
C57 C58 1.401(5) . ?
C57 H57 0.9500 . ?
C58 H58 0.9500 . ?
F2 C61 1.395(5) . ?
O2 C66 1.281(4) . ?
C59 C60 1.403(5) . ?
C59 C64 1.413(4) . ?
C59 H59 0.9500 . ?
C60 C61 1.372(6) . ?
C60 H60 0.9500 . ?
C61 C62 1.377(6) . ?
C62 C63 1.384(5) . ?
C62 H62 0.9500 . ?
C63 C64 1.432(7) . ?
C63 H63 0.9500 . ?
C64 C65 1.463(8) . ?
C65 C66 1.405(6) . ?
C65 H65 0.9500 . ?
C66 C67 1.526(4) . ?
C67 C68 1.398(5) . ?
C67 C72 1.402(5) . ?
C68 C69 1.382(7) . ?
C68 H68 0.9500 . ?
C69 C70 1.402(5) . ?
C69 H69 0.9500 . ?
C70 C71 1.403(5) . ?
C70 H70 0.9500 . ?
C71 C72 1.374(6) . ?
C71 H71 0.9500 . ?
C72 H72 0.9500 . ?
F2A C61A 1.392(13) . ?
O2A C66A 1.286(15) . ?
C59A C60A 1.3900 . ?
C59A C64A 1.3900 . ?
C59A H59A 0.9500 . ?
C60A C61A 1.3900 . ?
C60A H60A 0.9500 . ?
C61A C62A 1.3900 . ?
C62A C63A 1.3900 . ?
C62A H62A 0.9500 . ?
C63A C64A 1.3900 . ?
C63A H63A 0.9500 . ?
C64A C65A 1.483(19) . ?
C65A C66A 1.397(18) . ?
C65A H65A 0.9500 . ?
C66A C67A 1.542(14) . ?
C67A C68A 1.3900 . ?
C67A C72A 1.3900 . ?
C68A C69A 1.3900 . ?
C68A H68A 0.9500 . ?
C69A C70A 1.3900 . ?
C69A H69A 0.9500 . ?
C70A C71A 1.3900 . ?
C70A H70A 0.9500 . ?
C71A C72A 1.3900 . ?
C71A H71A 0.9500 . ?
C72A H72A 0.9500 . ?

loop_
_geom_hbond_atom_site_label_D
_geom_hbond_atom_site_label_H
_geom_hbond_atom_site_label_A
_geom_hbond_distance_DH
_geom_hbond_distance_HA
_geom_hbond_distance_DA
_geom_hbond_angle_DHA
_geom_hbond_site_symmetry_A
N13 H13N N2 0.863(10) 2.57(2) 3.297(3) 143(2) .
N26 H26N N21 0.872(10) 2.536(18) 3.321(3) 150(3) .

loop_
_geom_torsion_atom_site_label_1
_geom_torsion_atom_site_label_2
_geom_torsion_atom_site_label_3
_geom_torsion_atom_site_label_4
_geom_torsion
_geom_torsion_site_symmetry_1
_geom_torsion_site_symmetry_2
_geom_torsion_site_symmetry_3
_geom_torsion_site_symmetry_4
_geom_torsion_publ_flag
N3 P2 N1 P1 179.41(18) . . . . ?
N2 P2 N1 P1 60.7(2) . . . . ?
N4 P2 N1 P1 -59.1(2) . . . . ?
N9 P1 N1 P2 -176.79(17) . . . . ?
N5 P1 N1 P2 60.1(2) . . . . ?
N13 P1 N1 P2 -58.9(2) . . . . ?
N1 P2 N2 C2 -155.1(2) . . . . ?
N3 P2 N2 C2 87.6(2) . . . . ?
N4 P2 N2 C2 -26.1(2) . . . . ?
N1 P2 N2 C1 51.1(2) . . . . ?
N3 P2 N2 C1 -66.1(2) . . . . ?
N4 P2 N2 C1 -179.80(18) . . . . ?
N1 P2 N3 C3 32.3(2) . . . . ?
N2 P2 N3 C3 153.54(19) . . . . ?
N4 P2 N3 C3 -96.3(2) . . . . ?
N1 P2 N3 C4 -172.05(18) . . . . ?
N2 P2 N3 C4 -50.8(2) . . . . ?
N4 P2 N3 C4 59.4(2) . . . . ?
N1 P2 N4 C6 -91.1(2) . . . . ?
N3 P2 N4 C6 29.6(2) . . . . ?
N2 P2 N4 C6 144.0(2) . . . . ?
N1 P2 N4 C5 66.2(3) . . . . ?
N3 P2 N4 C5 -173.0(2) . . . . ?
N2 P2 N4 C5 -58.6(2) . . . . ?
N7 P3 N5 P1 -90.9(2) . . . . ?
N8 P3 N5 P1 32.2(3) . . . . ?
N6 P3 N5 P1 148.6(2) . . . . ?
N1 P1 N5 P3 115.4(2) . . . . ?
N9 P1 N5 P3 -9.2(3) . . . . ?
N13 P1 N5 P3 -129.8(2) . . . . ?
N5 P3 N6 C7 33.0(2) . . . . ?
N7 P3 N6 C7 -87.8(2) . . . . ?
N8 P3 N6 C7 162.3(2) . . . . ?
N5 P3 N6 C8 -178.9(2) . . . . ?
N7 P3 N6 C8 60.3(2) . . . . ?
N8 P3 N6 C8 -49.7(2) . . . . ?
N5 P3 N7 C9 17.8(2) . . . . ?
N8 P3 N7 C9 -115.0(2) . . . . ?
N6 P3 N7 C9 137.1(2) . . . . ?
N5 P3 N7 C10 -178.7(2) . . . . ?
N8 P3 N7 C10 48.5(2) . . . . ?
N6 P3 N7 C10 -59.4(2) . . . . ?
N5 P3 N8 C11 69.5(2) . . . . ?
N7 P3 N8 C11 -164.7(2) . . . . ?
N6 P3 N8 C11 -50.3(2) . . . . ?
N5 P3 N8 C12 -81.0(2) . . . . ?
N7 P3 N8 C12 44.9(2) . . . . ?
N6 P3 N8 C12 159.3(2) . . . . ?
N10 P4 N9 P1 -111.1(2) . . . . ?
N11 P4 N9 P1 129.12(18) . . . . ?
N12 P4 N9 P1 11.3(3) . . . . ?
N1 P1 N9 P4 42.1(2) . . . . ?
N5 P1 N9 P4 167.11(17) . . . . ?
N13 P1 N9 P4 -71.9(2) . . . . ?
N9 P4 N10 C14 17.6(3) . . . . ?
N11 P4 N10 C14 136.7(2) . . . . ?
N12 P4 N10 C14 -114.8(3) . . . . ?
N9 P4 N10 C13 -168.9(3) . . . . ?
N11 P4 N10 C13 -49.8(3) . . . . ?
N12 P4 N10 C13 58.7(3) . . . . ?
N9 P4 N11 C15 37.6(2) . . . . ?
N10 P4 N11 C15 -80.8(2) . . . . ?
N12 P4 N11 C15 168.06(18) . . . . ?
N9 P4 N11 C16 -172.2(2) . . . . ?
N10 P4 N11 C16 69.5(3) . . . . ?
N12 P4 N11 C16 -41.7(2) . . . . ?
N9 P4 N12 C18 68.8(2) . . . . ?
N10 P4 N12 C18 -167.6(2) . . . . ?
N11 P4 N12 C18 -52.8(2) . . . . ?
N9 P4 N12 C17 -81.5(2) . . . . ?
N10 P4 N12 C17 42.2(2) . . . . ?
N11 P4 N12 C17 156.9(2) . . . . ?
N1 P1 N13 C19 173.92(19) . . . . ?
N9 P1 N13 C19 -66.9(2) . . . . ?
N5 P1 N13 C19 53.5(2) . . . . ?
N17 P6 N14 P5 67.6(2) . . . . ?
N15 P6 N14 P5 -176.25(18) . . . . ?
N16 P6 N14 P5 -55.7(2) . . . . ?
N18 P5 N14 P6 32.1(2) . . . . ?
N22 P5 N14 P6 -91.1(2) . . . . ?
N26 P5 N14 P6 148.31(19) . . . . ?
N14 P6 N15 C24 94.1(3) . . . . ?
N17 P6 N15 C24 -143.1(2) . . . . ?
N16 P6 N15 C24 -29.0(3) . . . . ?
N14 P6 N15 C23 -49.3(2) . . . . ?
N17 P6 N15 C23 73.5(2) . . . . ?
N16 P6 N15 C23 -172.4(2) . . . . ?
N14 P6 N16 C26 155.6(2) . . . . ?
N17 P6 N16 C26 29.0(2) . . . . ?
N15 P6 N16 C26 -81.4(2) . . . . ?
N14 P6 N16 C25 -37.3(2) . . . . ?
N17 P6 N16 C25 -163.9(2) . . . . ?
N15 P6 N16 C25 85.6(2) . . . . ?
N14 P6 N17 C28 -54.1(2) . . . . ?
N15 P6 N17 C28 -175.3(2) . . . . ?
N16 P6 N17 C28 71.2(2) . . . . ?
N14 P6 N17 C27 146.7(2) . . . . ?
N15 P6 N17 C27 25.6(2) . . . . ?
N16 P6 N17 C27 -87.9(2) . . . . ?
N21 P7 N18 P5 -54.1(3) . . . . ?
N19 P7 N18 P5 -172.9(2) . . . . ?
N20 P7 N18 P5 65.3(3) . . . . ?
N22 P5 N18 P7 -79.7(3) . . . . ?
N14 P5 N18 P7 156.7(2) . . . . ?
N26 P5 N18 P7 39.3(3) . . . . ?
N18 P7 N19 C29 -32.9(2) . . . . ?
N21 P7 N19 C29 -154.9(2) . . . . ?
N20 P7 N19 C29 94.6(2) . . . . ?
N18 P7 N19 C30 170.4(2) . . . . ?
N21 P7 N19 C30 48.5(2) . . . . ?
N20 P7 N19 C30 -62.0(2) . . . . ?
N18 P7 N20 C31 81.1(2) . . . . ?
N21 P7 N20 C31 -153.9(2) . . . . ?
N19 P7 N20 C31 -39.4(2) . . . . ?
N18 P7 N20 C32 -57.4(3) . . . . ?
N21 P7 N20 C32 67.6(2) . . . . ?
N19 P7 N20 C32 -177.9(2) . . . . ?
N18 P7 N21 C33 152.4(2) . . . . ?
N19 P7 N21 C33 -90.3(3) . . . . ?
N20 P7 N21 C33 24.4(3) . . . . ?
N18 P7 N21 C34 -52.4(2) . . . . ?
N19 P7 N21 C34 65.0(2) . . . . ?
N20 P7 N21 C34 179.65(19) . . . . ?
N25 P8 N22 P5 65.9(4) . . . . ?
N23 P8 N22 P5 -174.1(4) . . . . ?
N24 P8 N22 P5 -56.1(4) . . . . ?
N18 P5 N22 P8 177.0(4) . . . . ?
N14 P5 N22 P8 -59.5(4) . . . . ?
N26 P5 N22 P8 60.3(4) . . . . ?
N22 P8 N23 C35 -36.0(4) . . . . ?
N25 P8 N23 C35 89.3(3) . . . . ?
N24 P8 N23 C35 -158.8(3) . . . . ?
N22 P8 N23 C36 139.4(4) . . . . ?
N25 P8 N23 C36 -95.3(4) . . . . ?
N24 P8 N23 C36 16.6(4) . . . . ?
N22 P8 N23 C36A -171.2(6) . . . . ?
N25 P8 N23 C36A -45.9(6) . . . . ?
N24 P8 N23 C36A 65.9(6) . . . . ?
N22 P8 N24 C37 -42.5(3) . . . . ?
N25 P8 N24 C37 -170.2(2) . . . . ?
N23 P8 N24 C37 76.5(3) . . . . ?
N22 P8 N24 C38 139.1(5) . . . . ?
N25 P8 N24 C38 11.3(5) . . . . ?
N23 P8 N24 C38 -102.0(5) . . . . ?
N22 P8 N24 C38A 172.8(5) . . . . ?
N25 P8 N24 C38A 45.1(5) . . . . ?
N23 P8 N24 C38A -68.2(5) . . . . ?
N22 P8 N25 C40 -36.8(4) . . . . ?
N23 P8 N25 C40 -157.3(3) . . . . ?
N24 P8 N25 C40 90.0(3) . . . . ?
N22 P8 N25 C40A 68.6(6) . . . . ?
N23 P8 N25 C40A -52.0(6) . . . . ?
N24 P8 N25 C40A -164.6(6) . . . . ?
N22 P8 N25 C39 143.6(3) . . . . ?
N23 P8 N25 C39 23.1(4) . . . . ?
N24 P8 N25 C39 -89.6(4) . . . . ?
N22 P8 N25 C39A -81.7(5) . . . . ?
N23 P8 N25 C39A 157.8(5) . . . . ?
N24 P8 N25 C39A 45.1(5) . . . . ?
N18 P5 N26 C41 143.6(2) . . . . ?
N22 P5 N26 C41 -97.0(2) . . . . ?
N14 P5 N26 C41 24.5(2) . . . . ?
P1 N13 C19 C22 48.3(3) . . . . ?
P1 N13 C19 C20 166.32(17) . . . . ?
P1 N13 C19 C21 -73.8(2) . . . . ?
P5 N26 C41 C42 165.5(2) . . . . ?
P5 N26 C41 C43 47.2(3) . . . . ?
P5 N26 C41 C44 -75.6(3) . . . . ?
C50 C45 C46 C47 1.3(5) . . . . ?
C45 C46 C47 C48 0.3(5) . . . . ?
C45 C46 C47 F1 -178.6(3) . . . . ?
F1 C47 C48 C49 177.9(3) . . . . ?
C46 C47 C48 C49 -1.0(5) . . . . ?
C47 C48 C49 C50 0.3(5) . . . . ?
C46 C45 C50 C49 -1.9(4) . . . . ?
C46 C45 C50 C51 177.6(3) . . . . ?
C48 C49 C50 C45 1.1(4) . . . . ?
C48 C49 C50 C51 -178.4(3) . . . . ?
C45 C50 C51 C52 -7.3(5) . . . . ?
C49 C50 C51 C52 172.1(3) . . . . ?
C50 C51 C52 O1 0.2(5) . . . . ?
C50 C51 C52 C53 -178.8(3) . . . . ?
O1 C52 C53 C54 161.0(3) . . . . ?
C51 C52 C53 C54 -19.9(4) . . . . ?
O1 C52 C53 C58 -17.9(4) . . . . ?
C51 C52 C53 C58 161.2(3) . . . . ?
C58 C53 C54 C55 -2.0(4) . . . . ?
C52 C53 C54 C55 179.0(3) . . . . ?
C53 C54 C55 C56 1.0(5) . . . . ?
C54 C55 C56 C57 -1.0(5) . . . . ?
C55 C56 C57 C58 2.0(5) . . . . ?
C56 C57 C58 C53 -3.3(5) . . . . ?
C54 C53 C58 C57 3.2(4) . . . . ?
C52 C53 C58 C57 -177.8(3) . . . . ?
C64 C59 C60 C61 -0.1(5) . . . . ?
C59 C60 C61 C62 0.3(6) . . . . ?
C59 C60 C61 F2 179.9(3) . . . . ?
C60 C61 C62 C63 -0.4(6) . . . . ?
F2 C61 C62 C63 -180.0(3) . . . . ?
C61 C62 C63 C64 0.3(5) . . . . ?
C60 C59 C64 C63 0.0(5) . . . . ?
C60 C59 C64 C65 179.5(5) . . . . ?
C62 C63 C64 C59 -0.1(5) . . . . ?
C62 C63 C64 C65 -179.5(5) . . . . ?
C59 C64 C65 C66 5.8(10) . . . . ?
C63 C64 C65 C66 -174.8(6) . . . . ?
C64 C65 C66 O2 4.1(11) . . . . ?
C64 C65 C66 C67 -177.1(6) . . . . ?
O2 C66 C67 C68 -162.9(3) . . . . ?
C65 C66 C67 C68 18.1(6) . . . . ?
O2 C66 C67 C72 13.1(4) . . . . ?
C65 C66 C67 C72 -165.8(5) . . . . ?
C72 C67 C68 C69 0.8(5) . . . . ?
C66 C67 C68 C69 177.1(3) . . . . ?
C67 C68 C69 C70 0.9(6) . . . . ?
C68 C69 C70 C71 -1.6(6) . . . . ?
C69 C70 C71 C72 0.7(5) . . . . ?
C70 C71 C72 C67 1.0(6) . . . . ?
C68 C67 C72 C71 -1.8(5) . . . . ?
C66 C67 C72 C71 -178.2(3) . . . . ?
C64A C59A C60A C61A 0.0 . . . . ?
C59A C60A C61A C62A 0.0 . . . . ?
C59A C60A C61A F2A 177.4(19) . . . . ?
C60A C61A C62A C63A 0.0 . . . . ?
F2A C61A C62A C63A -177.3(19) . . . . ?
C61A C62A C63A C64A 0.0 . . . . ?
C62A C63A C64A C59A 0.0 . . . . ?
C62A C63A C64A C65A -177(3) . . . . ?
C60A C59A C64A C63A 0.0 . . . . ?
C60A C59A C64A C65A 177(3) . . . . ?
C63A C64A C65A C66A -171(4) . . . . ?
C59A C64A C65A C66A 12(7) . . . . ?
C64A C65A C66A O2A 1(8) . . . . ?
C64A C65A C66A C67A -177(4) . . . . ?
O2A C66A C67A C68A -167.1(14) . . . . ?
C65A C66A C67A C68A 11(4) . . . . ?
O2A C66A C67A C72A 9(2) . . . . ?
C65A C66A C67A C72A -172(3) . . . . ?
C72A C67A C68A C69A 0.0 . . . . ?
C66A C67A C68A C69A 176.1(16) . . . . ?
C67A C68A C69A C70A 0.0 . . . . ?
C68A C69A C70A C71A 0.0 . . . . ?
C69A C70A C71A C72A 0.0 . . . . ?
C70A C71A C72A C67A 0.0 . . . . ?
C68A C67A C72A C71A 0.0 . . . . ?
C66A C67A C72A C71A -176.3(15) . . . . ?
